data_7000043
loop_
_publ_author_name
'Cokoja, Mirza'
'Gemel, Christian'
'Steinke, Tobias'
'Schroder, Felicitas'
'Fischer, Roland A.'

_publ_section_title
;
 Insertion reactions of GaCp*, InCp* and In[C(SiMe3)3] into the Ru-Cl
 bonds of [(p-cymene)RuIICl2]2 and [Cp*RuIICl]4.
;
_journal_issue 1
_journal_name_full 'Dalton transactions (Cambridge, England : 2003)'
_journal_page_first 44
_journal_page_last 54
_journal_paper_doi 10.1039/b411727a
_journal_year 2005
_chemical_formula_sum 'C64 H79 B Ga3 Ru'
_chemical_formula_weight 1168.81
_chemical_name_systematic
;
?
;
_space_group_IT_number 2
_symmetry_cell_setting triclinic
_symmetry_space_group_name_Hall '-P 1'
_symmetry_space_group_name_H-M 'P -1'
_atom_sites_solution_hydrogens geom
_atom_sites_solution_primary direct
_atom_sites_solution_secondary difmap
_audit_creation_method SHELXL-97
_cell_angle_alpha 88.597(17)
_cell_angle_beta 86.16(2)
_cell_angle_gamma 88.048(16)
_cell_formula_units_Z 4
_cell_length_a 17.208(5)
_cell_length_b 18.071(2)
_cell_length_c 22.538(6)
_cell_measurement_reflns_used 14690
_cell_measurement_temperature 100(2)
_cell_measurement_theta_max 25.05
_cell_measurement_theta_min 3.17
_cell_volume 6987(3)
_computing_cell_refinement 'Bruker FRAMBO'
_computing_data_collection 'Bruker FRAMBO'
_computing_data_reduction 'Bruker SHELXTL'
_computing_molecular_graphics 'Bruker SHELXTL'
_computing_publication_material 'Bruker SHELXTL'
_computing_structure_refinement 'SHELXL-97 (Sheldrick, 1997)'
_computing_structure_solution 'SHELXS-97 (Sheldrick, 1990)'
_diffrn_ambient_temperature 100(2)
_diffrn_measured_fraction_theta_full 0.932
_diffrn_measured_fraction_theta_max 0.932
_diffrn_measurement_device_type 'multiwire proportional'
_diffrn_measurement_method 'phi and omega scans'
_diffrn_radiation_monochromator graphite
_diffrn_radiation_source 'fine-focus sealed tube'
_diffrn_radiation_type MoK\a
_diffrn_radiation_wavelength 0.71073
_diffrn_reflns_av_R_equivalents 0.0367
_diffrn_reflns_av_sigmaI/netI 0.0854
_diffrn_reflns_limit_h_max 13
_diffrn_reflns_limit_h_min -20
_diffrn_reflns_limit_k_max 21
_diffrn_reflns_limit_k_min -21
_diffrn_reflns_limit_l_max 26
_diffrn_reflns_limit_l_min -26
_diffrn_reflns_number 28484
_diffrn_reflns_theta_full 25.05
_diffrn_reflns_theta_max 25.05
_diffrn_reflns_theta_min 3.17
_exptl_absorpt_coefficient_mu 1.387
_exptl_absorpt_correction_type none
_exptl_crystal_colour yellow
_exptl_crystal_density_diffrn 1.111
_exptl_crystal_density_method 'not measured'
_exptl_crystal_description plates
_exptl_crystal_F_000 2418
_exptl_crystal_size_max 0.18
_exptl_crystal_size_mid 0.15
_exptl_crystal_size_min 0.15
_refine_diff_density_max 1.105
_refine_diff_density_min -0.625
_refine_diff_density_rms 0.104
_refine_ls_extinction_method none
_refine_ls_goodness_of_fit_ref 0.895
_refine_ls_hydrogen_treatment mixed
_refine_ls_matrix_type full
_refine_ls_number_parameters 1243
_refine_ls_number_reflns 23084
_refine_ls_number_restraints 0
_refine_ls_restrained_S_all 0.895
_refine_ls_R_factor_all 0.0732
_refine_ls_R_factor_gt 0.0493
_refine_ls_shift/su_max 0.002
_refine_ls_shift/su_mean 0.000
_refine_ls_structure_factor_coef Fsqd
_refine_ls_weighting_details 'calc w=1/[\s^2^(Fo^2^)+(0.0621P)^2^+0.0000P] where P=(Fo^2^+2Fc^2^)/3'
_refine_ls_weighting_scheme calc
_refine_ls_wR_factor_gt 0.1143
_refine_ls_wR_factor_ref 0.1238
_reflns_number_gt 14690
_reflns_number_total 23084
_reflns_threshold_expression >2sigma(I)
_cod_data_source_file b411727a.txt
_cod_data_source_block 9
_cod_depositor_comments
;
The following automatic conversions were performed:
'_symmetry_cell_setting' value 'Triclinic' changed to 'triclinic'
according to '/home/saulius/struct/CIF-dictionaries/cif_core.dic'
dictionary named 'cif_core.dic' version 2.4.1 from 2010-06-29.

Automatic conversion script
Id: cif_fix_enum 1527 2010-12-29 10:47:43Z saulius 
;
_cod_original_sg_symbol_H-M P-1
_cod_database_code 7000043

loop_
_symmetry_equiv_pos_as_xyz
'x, y, z'
'-x, -y, -z'

loop_
_atom_site_label
_atom_site_type_symbol
_atom_site_fract_x
_atom_site_fract_y
_atom_site_fract_z
_atom_site_U_iso_or_equiv
_atom_site_adp_type
_atom_site_occupancy
_atom_site_symmetry_multiplicity
_atom_site_calc_flag
_atom_site_refinement_flags
_atom_site_disorder_assembly
_atom_site_disorder_group
Ru1 Ru 0.76793(2) 0.49743(2) 0.842121(16) 0.01450(10) Uani 1 1 d . . .
Ga1 Ga 0.67996(3) 0.55839(3) 0.77868(2) 0.02014(13) Uani 1 1 d . . .
Ga2 Ga 0.81124(3) 0.41009(3) 0.76802(2) 0.02129(13) Uani 1 1 d . . .
Ga3 Ga 0.86813(3) 0.57897(3) 0.80641(2) 0.01975(13) Uani 1 1 d . . .
B1 B 0.7288(3) 0.5864(3) 1.1551(3) 0.0223(13) Uani 1 1 d . . .
C1 C 0.6814(3) 0.5070(3) 0.9198(2) 0.0193(11) Uani 1 1 d . . .
C2 C 0.7520(3) 0.5370(2) 0.9344(2) 0.0188(11) Uani 1 1 d . . .
C3 C 0.8109(3) 0.4783(3) 0.9316(2) 0.0223(11) Uani 1 1 d . . .
C4 C 0.7754(3) 0.4127(2) 0.91372(19) 0.0194(11) Uani 1 1 d . . .
C5 C 0.6952(3) 0.4304(3) 0.9060(2) 0.0203(11) Uani 1 1 d . . .
C6 C 0.6027(3) 0.5452(3) 0.9271(2) 0.0291(12) Uani 1 1 d . . .
H6A H 0.5810 0.5380 0.9680 0.044 Uiso 1 1 calc R . .
H6B H 0.5678 0.5244 0.8996 0.044 Uiso 1 1 calc R . .
H6C H 0.6077 0.5983 0.9183 0.044 Uiso 1 1 calc R . .
C7 C 0.7604(3) 0.6135(3) 0.9570(2) 0.0240(12) Uani 1 1 d . . .
H7A H 0.7497 0.6131 1.0003 0.036 Uiso 1 1 calc R . .
H7B H 0.7234 0.6477 0.9385 0.036 Uiso 1 1 calc R . .
H7C H 0.8136 0.6295 0.9472 0.036 Uiso 1 1 calc R . .
C8 C 0.8912(3) 0.4798(3) 0.9521(2) 0.0272(12) Uani 1 1 d . . .
H8A H 0.8899 0.4680 0.9948 0.041 Uiso 1 1 calc R . .
H8B H 0.9119 0.5292 0.9445 0.041 Uiso 1 1 calc R . .
H8C H 0.9246 0.4431 0.9305 0.041 Uiso 1 1 calc R . .
C9 C 0.8138(4) 0.3369(3) 0.9136(2) 0.0349(14) Uani 1 1 d . . .
H9A H 0.8059 0.3136 0.9532 0.052 Uiso 1 1 calc R . .
H9B H 0.8698 0.3410 0.9034 0.052 Uiso 1 1 calc R . .
H9C H 0.7910 0.3066 0.8843 0.052 Uiso 1 1 calc R . .
C10 C 0.6338(3) 0.3764(3) 0.8946(2) 0.0323(13) Uani 1 1 d . . .
H10A H 0.6121 0.3559 0.9326 0.048 Uiso 1 1 calc R . .
H10B H 0.6570 0.3361 0.8703 0.048 Uiso 1 1 calc R . .
H10C H 0.5922 0.4018 0.8736 0.048 Uiso 1 1 calc R . .
C11 C 0.5857(3) 0.6555(3) 0.7869(2) 0.0222(11) Uani 1 1 d . . .
C12 C 0.5509(3) 0.5913(2) 0.7678(2) 0.0202(11) Uani 1 1 d . . .
C13 C 0.5892(3) 0.5719(3) 0.7124(2) 0.0247(12) Uani 1 1 d . . .
C14 C 0.6475(3) 0.6240(3) 0.6967(2) 0.0240(12) Uani 1 1 d . . .
C15 C 0.6449(3) 0.6754(2) 0.7432(2) 0.0209(11) Uani 1 1 d . . .
C16 C 0.5608(3) 0.7013(3) 0.8407(2) 0.0293(13) Uani 1 1 d . . .
H16A H 0.5201 0.7376 0.8303 0.044 Uiso 1 1 calc R . .
H16B H 0.6057 0.7271 0.8535 0.044 Uiso 1 1 calc R . .
H16C H 0.5404 0.6687 0.8731 0.044 Uiso 1 1 calc R . .
C17 C 0.4816(3) 0.5534(3) 0.7974(3) 0.0355(14) Uani 1 1 d . . .
H17A H 0.4336 0.5780 0.7848 0.053 Uiso 1 1 calc R . .
H17B H 0.4831 0.5561 0.8406 0.053 Uiso 1 1 calc R . .
H17C H 0.4830 0.5014 0.7859 0.053 Uiso 1 1 calc R . .
C18 C 0.5643(4) 0.5113(3) 0.6731(3) 0.0443(17) Uani 1 1 d . . .
H18A H 0.5243 0.5312 0.6476 0.066 Uiso 1 1 calc R . .
H18B H 0.5432 0.4706 0.6980 0.066 Uiso 1 1 calc R . .
H18C H 0.6095 0.4929 0.6483 0.066 Uiso 1 1 calc R . .
C19 C 0.6978(4) 0.6260(3) 0.6400(2) 0.0443(16) Uani 1 1 d . . .
H19A H 0.6722 0.6573 0.6104 0.066 Uiso 1 1 calc R . .
H19B H 0.7059 0.5757 0.6250 0.066 Uiso 1 1 calc R . .
H19C H 0.7482 0.6464 0.6474 0.066 Uiso 1 1 calc R . .
C20 C 0.6944(3) 0.7438(3) 0.7466(3) 0.0362(14) Uani 1 1 d . . .
C21 C 0.8399(3) 0.3712(3) 0.6738(2) 0.0251(12) Uani 1 1 d . . .
C22 C 0.7688(3) 0.3371(3) 0.6960(2) 0.0300(13) Uani 1 1 d . . .
C23 C 0.7874(3) 0.2882(3) 0.7443(2) 0.0270(12) Uani 1 1 d . . .
C24 C 0.8684(3) 0.2919(3) 0.7518(2) 0.0243(12) Uani 1 1 d . . .
C25 C 0.9015(3) 0.3431(3) 0.7085(2) 0.0233(11) Uani 1 1 d . . .
C26 C 0.8495(3) 0.4213(3) 0.6204(2) 0.0323(13) Uani 1 1 d . . .
H26A H 0.8616 0.3916 0.5849 0.048 Uiso 1 1 calc R . .
H26B H 0.8920 0.4548 0.6253 0.048 Uiso 1 1 calc R . .
H26C H 0.8010 0.4503 0.6158 0.048 Uiso 1 1 calc R . .
C27 C 0.6908(3) 0.3487(3) 0.6716(3) 0.0434(16) Uani 1 1 d . . .
H27A H 0.6848 0.3125 0.6406 0.065 Uiso 1 1 calc R . .
H27B H 0.6863 0.3989 0.6544 0.065 Uiso 1 1 calc R . .
H27C H 0.6500 0.3422 0.7036 0.065 Uiso 1 1 calc R . .
C28 C 0.7306(3) 0.2386(3) 0.7768(3) 0.0402(15) Uani 1 1 d . . .
H28A H 0.7322 0.1905 0.7576 0.060 Uiso 1 1 calc R . .
H28B H 0.6780 0.2610 0.7760 0.060 Uiso 1 1 calc R . .
H28C H 0.7443 0.2318 0.8181 0.060 Uiso 1 1 calc R . .
C29 C 0.9158(3) 0.2440(3) 0.7919(3) 0.0365(14) Uani 1 1 d . . .
H29A H 0.9311 0.1976 0.7721 0.055 Uiso 1 1 calc R . .
H29B H 0.8847 0.2331 0.8289 0.055 Uiso 1 1 calc R . .
H29C H 0.9625 0.2699 0.8009 0.055 Uiso 1 1 calc R . .
C30 C 0.9866(3) 0.3542(3) 0.6969(2) 0.0307(13) Uani 1 1 d . . .
H30A H 1.0085 0.3172 0.6688 0.046 Uiso 1 1 calc R . .
H30B H 1.0123 0.3486 0.7343 0.046 Uiso 1 1 calc R . .
H30C H 0.9949 0.4040 0.6800 0.046 Uiso 1 1 calc R . .
C31 C 0.9690(3) 0.6077(3) 0.7384(2) 0.0200(11) Uani 1 1 d . . .
C32 C 1.0010(3) 0.5819(3) 0.7911(2) 0.0200(11) Uani 1 1 d . . .
C33 C 0.9779(3) 0.6313(3) 0.8368(2) 0.0227(11) Uani 1 1 d . . .
C34 C 0.9306(3) 0.6892(3) 0.8126(2) 0.0227(11) Uani 1 1 d . . .
C35 C 0.9253(3) 0.6756(3) 0.7514(2) 0.0220(11) Uani 1 1 d . . .
C36 C 0.9825(3) 0.5747(3) 0.6767(2) 0.0350(14) Uani 1 1 d . . .
H36A H 1.0288 0.5960 0.6562 0.052 Uiso 1 1 calc R . .
H36B H 0.9371 0.5860 0.6538 0.052 Uiso 1 1 calc R . .
H36C H 0.9904 0.5209 0.6807 0.052 Uiso 1 1 calc R . .
C37 C 1.0509(3) 0.5119(3) 0.7948(3) 0.0331(13) Uani 1 1 d . . .
H37A H 1.1058 0.5237 0.7870 0.050 Uiso 1 1 calc R . .
H37B H 1.0360 0.4771 0.7652 0.050 Uiso 1 1 calc R . .
H37C H 1.0432 0.4894 0.8347 0.050 Uiso 1 1 calc R . .
C38 C 1.0067(3) 0.6301(3) 0.8991(2) 0.0359(14) Uani 1 1 d . . .
H38A H 1.0554 0.6567 0.8987 0.054 Uiso 1 1 calc R . .
H38B H 1.0160 0.5787 0.9123 0.054 Uiso 1 1 calc R . .
H38C H 0.9673 0.6540 0.9263 0.054 Uiso 1 1 calc R . .
C39 C 0.8947(3) 0.7553(3) 0.8449(3) 0.0343(14) Uani 1 1 d . . .
H39A H 0.9313 0.7958 0.8420 0.052 Uiso 1 1 calc R . .
H39B H 0.8831 0.7418 0.8869 0.052 Uiso 1 1 calc R . .
H39C H 0.8464 0.7713 0.8270 0.052 Uiso 1 1 calc R . .
C40 C 0.8922(3) 0.7260(3) 0.7052(3) 0.0368(14) Uani 1 1 d . . .
H40A H 0.9315 0.7613 0.6906 0.055 Uiso 1 1 calc R . .
H40B H 0.8463 0.7531 0.7227 0.055 Uiso 1 1 calc R . .
H40C H 0.8771 0.6968 0.6721 0.055 Uiso 1 1 calc R . .
C41 C 0.7155(3) 0.5099(2) 1.1185(2) 0.0201(11) Uani 1 1 d . . .
C42 C 0.6505(3) 0.5002(3) 1.0861(2) 0.0236(12) Uani 1 1 d . . .
H42A H 0.6119 0.5389 1.0845 0.028 Uiso 1 1 calc R . .
C43 C 0.6409(3) 0.4343(3) 1.0556(2) 0.0263(12) Uani 1 1 d . . .
H43A H 0.5958 0.4291 1.0341 0.032 Uiso 1 1 calc R . .
C44 C 0.6960(3) 0.3774(3) 1.0568(2) 0.0276(13) Uani 1 1 d . . .
H44A H 0.6894 0.3332 1.0360 0.033 Uiso 1 1 calc R . .
C45 C 0.7609(3) 0.3855(3) 1.0885(2) 0.0271(12) Uani 1 1 d . . .
H45A H 0.7998 0.3469 1.0892 0.033 Uiso 1 1 calc R . .
C46 C 0.7694(3) 0.4501(3) 1.1195(2) 0.0247(12) Uani 1 1 d . . .
H46A H 0.8136 0.4538 1.1422 0.030 Uiso 1 1 calc R . .
C47 C 0.7498(3) 0.5663(3) 1.2241(2) 0.0200(11) Uani 1 1 d . . .
C48 C 0.7217(3) 0.5030(3) 1.2546(2) 0.0273(12) Uani 1 1 d . . .
H48A H 0.6926 0.4696 1.2338 0.033 Uiso 1 1 calc R . .
C49 C 0.7343(3) 0.4868(3) 1.3140(2) 0.0304(13) Uani 1 1 d . . .
H49A H 0.7126 0.4441 1.3331 0.036 Uiso 1 1 calc R . .
C50 C 0.7786(3) 0.5332(3) 1.3454(2) 0.0325(13) Uani 1 1 d . . .
H50A H 0.7886 0.5222 1.3857 0.039 Uiso 1 1 calc R . .
C51 C 0.8076(3) 0.5953(3) 1.3169(2) 0.0282(12) Uani 1 1 d . . .
H51A H 0.8375 0.6280 1.3379 0.034 Uiso 1 1 calc R . .
C52 C 0.7939(3) 0.6112(3) 1.2579(2) 0.0247(12) Uani 1 1 d . . .
H52A H 0.8153 0.6545 1.2396 0.030 Uiso 1 1 calc R . .
C53 C 0.6475(3) 0.6386(3) 1.1578(2) 0.0233(12) Uani 1 1 d . . .
C54 C 0.6279(3) 0.6855(3) 1.1097(2) 0.0298(13) Uani 1 1 d . . .
H54A H 0.6627 0.6877 1.0752 0.036 Uiso 1 1 calc R . .
C55 C 0.5602(3) 0.7281(3) 1.1110(3) 0.0346(14) Uani 1 1 d . . .
H55A H 0.5493 0.7585 1.0773 0.041 Uiso 1 1 calc R . .
C56 C 0.5079(3) 0.7278(3) 1.1596(3) 0.0314(13) Uani 1 1 d . . .
H56A H 0.4621 0.7587 1.1604 0.038 Uiso 1 1 calc R . .
C57 C 0.5232(3) 0.6813(3) 1.2075(2) 0.0299(13) Uani 1 1 d . . .
H57A H 0.4867 0.6787 1.2410 0.036 Uiso 1 1 calc R . .
C58 C 0.5921(3) 0.6382(3) 1.2067(2) 0.0246(12) Uani 1 1 d . . .
H58A H 0.6020 0.6075 1.2404 0.029 Uiso 1 1 calc R . .
C59 C 0.8011(3) 0.6336(3) 1.1227(2) 0.0214(11) Uani 1 1 d . . .
C60 C 0.8066(3) 0.7096(3) 1.1329(2) 0.0308(13) Uani 1 1 d . . .
H60A H 0.7656 0.7345 1.1555 0.037 Uiso 1 1 calc R . .
C61 C 0.8712(4) 0.7498(3) 1.1106(3) 0.0435(16) Uani 1 1 d . . .
H61A H 0.8739 0.8008 1.1193 0.052 Uiso 1 1 calc R . .
C62 C 0.9306(3) 0.7156(3) 1.0759(2) 0.0331(13) Uani 1 1 d . . .
H62A H 0.9742 0.7427 1.0608 0.040 Uiso 1 1 calc R . .
C63 C 0.9255(3) 0.6413(3) 1.0637(2) 0.0288(12) Uani 1 1 d . . .
H63A H 0.9658 0.6169 1.0399 0.035 Uiso 1 1 calc R . .
C64 C 0.8612(3) 0.6023(3) 1.0863(2) 0.0209(11) Uani 1 1 d . . .
H64A H 0.8583 0.5518 1.0764 0.025 Uiso 1 1 calc R . .
Ru1A Ru 0.28230(2) 0.944089(19) 0.653692(16) 0.01449(10) Uani 1 1 d . . .
Ga1A Ga 0.36603(3) 0.86803(3) 0.71133(2) 0.02054(13) Uani 1 1 d . . .
Ga2A Ga 0.17430(3) 0.86677(3) 0.67708(2) 0.02008(13) Uani 1 1 d . . .
Ga3A Ga 0.24499(3) 1.01912(3) 0.73759(2) 0.02320(14) Uani 1 1 d . . .
B1A B 0.2420(3) 0.9659(3) 0.3375(2) 0.0179(12) Uani 1 1 d . . .
C1A C 0.3121(3) 1.0422(3) 0.5983(2) 0.0228(11) Uani 1 1 d . . .
C2A C 0.2449(3) 1.0108(3) 0.5766(2) 0.0230(11) Uani 1 1 d . . .
C3A C 0.2659(3) 0.9378(3) 0.5575(2) 0.0224(11) Uani 1 1 d . . .
C4A C 0.3465(3) 0.9244(2) 0.5666(2) 0.0202(11) Uani 1 1 d . . .
C5A C 0.3756(3) 0.9894(3) 0.5921(2) 0.0190(11) Uani 1 1 d . . .
C6A C 0.3188(4) 1.1217(3) 0.6132(2) 0.0440(17) Uani 1 1 d . . .
H6AA H 0.3331 1.1504 0.5769 0.066 Uiso 1 1 calc R . .
H6AB H 0.3591 1.1261 0.6416 0.066 Uiso 1 1 calc R . .
H6AC H 0.2688 1.1407 0.6310 0.066 Uiso 1 1 calc R . .
C7A C 0.1681(3) 1.0503(3) 0.5675(2) 0.0413(15) Uani 1 1 d . . .
H7AA H 0.1704 1.0752 0.5283 0.062 Uiso 1 1 calc R . .
H7AB H 0.1573 1.0870 0.5985 0.062 Uiso 1 1 calc R . .
H7AC H 0.1266 1.0143 0.5697 0.062 Uiso 1 1 calc R . .
C8A C 0.2167(3) 0.8882(3) 0.5250(2) 0.0342(14) Uani 1 1 d . . .
H8AA H 0.2223 0.9002 0.4824 0.051 Uiso 1 1 calc R . .
H8AB H 0.1620 0.8952 0.5395 0.051 Uiso 1 1 calc R . .
H8AC H 0.2336 0.8365 0.5319 0.051 Uiso 1 1 calc R . .
C9A C 0.3964(3) 0.8594(3) 0.5433(2) 0.0274(12) Uani 1 1 d . . .
H9AA H 0.4159 0.8702 0.5023 0.041 Uiso 1 1 calc R . .
H9AB H 0.3651 0.8150 0.5444 0.041 Uiso 1 1 calc R . .
H9AC H 0.4405 0.8509 0.5682 0.041 Uiso 1 1 calc R . .
C10A C 0.4593(3) 1.0031(3) 0.6006(2) 0.0346(14) Uani 1 1 d . . .
H10D H 0.4842 1.0232 0.5636 0.052 Uiso 1 1 calc R . .
H10E H 0.4860 0.9564 0.6115 0.052 Uiso 1 1 calc R . .
H10F H 0.4626 1.0386 0.6325 0.052 Uiso 1 1 calc R . .
C11A C 0.3950(3) 0.7687(3) 0.7713(2) 0.0256(12) Uani 1 1 d . . .
C12A C 0.4264(3) 0.8341(3) 0.7944(2) 0.0321(13) Uani 1 1 d . . .
C13A C 0.4847(3) 0.8581(3) 0.7516(3) 0.0351(15) Uani 1 1 d . . .
C14A C 0.4887(3) 0.8091(3) 0.7041(2) 0.0320(13) Uani 1 1 d . . .
C15A C 0.4335(3) 0.7554(3) 0.7166(2) 0.0276(13) Uani 1 1 d . . .
C16A C 0.3351(4) 0.7217(4) 0.8058(3) 0.063(2) Uani 1 1 d . . .
H16D H 0.3619 0.6825 0.8282 0.095 Uiso 1 1 calc R . .
H16E H 0.3017 0.6995 0.7780 0.095 Uiso 1 1 calc R . .
H16F H 0.3031 0.7529 0.8335 0.095 Uiso 1 1 calc R . .
C17A C 0.4080(5) 0.8619(4) 0.8563(3) 0.075(3) Uani 1 1 d . . .
H17D H 0.4423 0.8362 0.8838 0.113 Uiso 1 1 calc R . .
H17E H 0.3536 0.8523 0.8688 0.113 Uiso 1 1 calc R . .
H17F H 0.4162 0.9153 0.8568 0.113 Uiso 1 1 calc R . .
C18A C 0.5360(4) 0.9230(4) 0.7595(4) 0.083(3) Uani 1 1 d . . .
H18D H 0.5845 0.9052 0.7762 0.124 Uiso 1 1 calc R . .
H18E H 0.5087 0.9583 0.7866 0.124 Uiso 1 1 calc R . .
H18F H 0.5479 0.9474 0.7208 0.124 Uiso 1 1 calc R . .
C19A C 0.5489(4) 0.8085(4) 0.6516(3) 0.067(2) Uani 1 1 d . . .
H19D H 0.5951 0.7791 0.6622 0.101 Uiso 1 1 calc R . .
H19E H 0.5638 0.8593 0.6414 0.101 Uiso 1 1 calc R . .
H19F H 0.5268 0.7867 0.6174 0.101 Uiso 1 1 calc R . .
C20A C 0.4222(5) 0.6905(3) 0.6765(3) 0.060(2) Uani 1 1 d . . .
H20D H 0.4571 0.6490 0.6872 0.090 Uiso 1 1 calc R . .
H20E H 0.4344 0.7056 0.6349 0.090 Uiso 1 1 calc R . .
H20F H 0.3681 0.6753 0.6816 0.090 Uiso 1 1 calc R . .
C21A C 0.1066(3) 0.7687(3) 0.6417(2) 0.0266(12) Uani 1 1 d . . .
C22A C 0.0565(3) 0.8334(2) 0.6430(2) 0.0189(11) Uani 1 1 d . . .
C23A C 0.0451(3) 0.8560(2) 0.7032(2) 0.0209(11) Uani 1 1 d . . .
C24A C 0.0884(3) 0.8062(3) 0.7397(2) 0.0301(13) Uani 1 1 d . . .
C25A C 0.1271(3) 0.7517(3) 0.7012(2) 0.0272(12) Uani 1 1 d . . .
C26A C 0.1319(3) 0.7229(3) 0.5886(3) 0.0413(15) Uani 1 1 d . . .
H26D H 0.0929 0.6859 0.5831 0.062 Uiso 1 1 calc R . .
H26E H 0.1822 0.6979 0.5950 0.062 Uiso 1 1 calc R . .
H26F H 0.1372 0.7551 0.5530 0.062 Uiso 1 1 calc R . .
C27A C 0.0141(3) 0.8663(3) 0.5924(2) 0.0291(12) Uani 1 1 d . . .
H27D H -0.0346 0.8406 0.5893 0.044 Uiso 1 1 calc R . .
H27E H 0.0467 0.8610 0.5553 0.044 Uiso 1 1 calc R . .
H27F H 0.0024 0.9190 0.5994 0.044 Uiso 1 1 calc R . .
C28A C -0.0108(3) 0.9179(3) 0.7232(2) 0.0325(13) Uani 1 1 d . . .
H28D H -0.0628 0.8983 0.7321 0.049 Uiso 1 1 calc R . .
H28E H -0.0130 0.9559 0.6916 0.049 Uiso 1 1 calc R . .
H28F H 0.0071 0.9398 0.7591 0.049 Uiso 1 1 calc R . .
C29A C 0.0914(4) 0.8085(4) 0.8052(2) 0.0463(17) Uani 1 1 d . . .
H29D H 0.0493 0.7794 0.8243 0.069 Uiso 1 1 calc R . .
H29E H 0.0852 0.8599 0.8179 0.069 Uiso 1 1 calc R . .
H29F H 0.1418 0.7877 0.8166 0.069 Uiso 1 1 calc R . .
C30A C 0.1732(4) 0.6853(3) 0.7195(3) 0.0554(19) Uani 1 1 d . . .
H30D H 0.1385 0.6440 0.7280 0.083 Uiso 1 1 calc R . .
H30E H 0.1998 0.6960 0.7553 0.083 Uiso 1 1 calc R . .
H30F H 0.2120 0.6719 0.6874 0.083 Uiso 1 1 calc R . .
C31A C 0.2852(3) 1.0768(3) 0.8204(2) 0.0285(13) Uani 1 1 d . . .
C32A C 0.2679(3) 1.1341(3) 0.7772(2) 0.0247(12) Uani 1 1 d . . .
C33A C 0.1887(3) 1.1316(3) 0.7665(2) 0.0233(11) Uani 1 1 d . . .
C34A C 0.1548(3) 1.0732(3) 0.8027(2) 0.0271(12) Uani 1 1 d . . .
C35A C 0.2148(3) 1.0400(3) 0.8365(2) 0.0320(13) Uani 1 1 d . . .
C36A C 0.3640(3) 1.0642(3) 0.8459(3) 0.0411(15) Uani 1 1 d . . .
H36D H 0.3667 1.0946 0.8810 0.062 Uiso 1 1 calc R . .
H36E H 0.4052 1.0779 0.8159 0.062 Uiso 1 1 calc R . .
H36F H 0.3710 1.0118 0.8572 0.062 Uiso 1 1 calc R . .
C37A C 0.3259(3) 1.1895(3) 0.7536(2) 0.0342(14) Uani 1 1 d . . .
H37D H 0.3228 1.2327 0.7793 0.051 Uiso 1 1 calc R . .
H37E H 0.3143 1.2052 0.7132 0.051 Uiso 1 1 calc R . .
H37F H 0.3785 1.1669 0.7531 0.051 Uiso 1 1 calc R . .
C38A C 0.1428(3) 1.1838(3) 0.7275(3) 0.0385(15) Uani 1 1 d . . .
H38D H 0.1247 1.2274 0.7501 0.058 Uiso 1 1 calc R . .
H38E H 0.0977 1.1584 0.7143 0.058 Uiso 1 1 calc R . .
H38F H 0.1761 1.1993 0.6927 0.058 Uiso 1 1 calc R . .
C39A C 0.0699(3) 1.0586(3) 0.8104(3) 0.0399(15) Uani 1 1 d . . .
H39D H 0.0454 1.0903 0.8415 0.060 Uiso 1 1 calc R . .
H39E H 0.0628 1.0065 0.8219 0.060 Uiso 1 1 calc R . .
H39F H 0.0458 1.0695 0.7728 0.060 Uiso 1 1 calc R . .
C40A C 0.2038(4) 0.9790(3) 0.8838(3) 0.0452(16) Uani 1 1 d . . .
H40D H 0.1911 1.0012 0.9226 0.068 Uiso 1 1 calc R . .
H40E H 0.2521 0.9487 0.8853 0.068 Uiso 1 1 calc R . .
H40F H 0.1613 0.9477 0.8739 0.068 Uiso 1 1 calc R . .
C41A C 0.2157(3) 0.9917(2) 0.2703(2) 0.0188(11) Uani 1 1 d . . .
C42A C 0.1651(3) 0.9492(3) 0.2393(2) 0.0238(12) Uani 1 1 d . . .
H42B H 0.1428 0.9068 0.2584 0.029 Uiso 1 1 calc R . .
C43A C 0.1469(3) 0.9679(3) 0.1814(2) 0.0281(12) Uani 1 1 d . . .
H43B H 0.1129 0.9378 0.1616 0.034 Uiso 1 1 calc R . .
C44A C 0.1771(3) 1.0288(3) 0.1526(2) 0.0296(13) Uani 1 1 d . . .
H44B H 0.1640 1.0414 0.1132 0.035 Uiso 1 1 calc R . .
C45A C 0.2275(3) 1.0723(3) 0.1818(2) 0.0290(13) Uani 1 1 d . . .
H45B H 0.2490 1.1150 0.1625 0.035 Uiso 1 1 calc R . .
C46A C 0.2457(3) 1.0528(3) 0.2388(2) 0.0244(12) Uani 1 1 d . . .
H46B H 0.2807 1.0827 0.2577 0.029 Uiso 1 1 calc R . .
C47A C 0.3215(3) 0.9128(2) 0.3300(2) 0.0190(11) Uani 1 1 d . . .
C48A C 0.3737(3) 0.9143(3) 0.2788(2) 0.0221(11) Uani 1 1 d . . .
H48B H 0.3619 0.9467 0.2466 0.026 Uiso 1 1 calc R . .
C49A C 0.4415(3) 0.8704(3) 0.2737(2) 0.0255(12) Uani 1 1 d . . .
H49B H 0.4744 0.8726 0.2381 0.031 Uiso 1 1 calc R . .
C50A C 0.4616(3) 0.8232(3) 0.3202(2) 0.0264(12) Uani 1 1 d . . .
H50B H 0.5081 0.7933 0.3169 0.032 Uiso 1 1 calc R . .
C51A C 0.4124(3) 0.8206(3) 0.3712(2) 0.0245(12) Uani 1 1 d . . .
H51B H 0.4255 0.7888 0.4035 0.029 Uiso 1 1 calc R . .
C52A C 0.3445(3) 0.8637(3) 0.3760(2) 0.0237(11) Uani 1 1 d . . .
H52B H 0.3119 0.8603 0.4116 0.028 Uiso 1 1 calc R . .
C53A C 0.2601(3) 1.0392(3) 0.3763(2) 0.0190(11) Uani 1 1 d . . .
C54A C 0.3173(3) 1.0393(3) 0.4171(2) 0.0186(11) Uani 1 1 d . . .
H54B H 0.3498 0.9962 0.4211 0.022 Uiso 1 1 calc R . .
C55A C 0.3290(3) 1.0991(3) 0.4522(2) 0.0214(11) Uani 1 1 d . . .
H55B H 0.3687 1.0963 0.4796 0.026 Uiso 1 1 calc R . .
C56A C 0.2833(3) 1.1626(3) 0.4476(2) 0.0251(12) Uani 1 1 d . . .
H56B H 0.2912 1.2036 0.4719 0.030 Uiso 1 1 calc R . .
C57A C 0.2258(3) 1.1666(3) 0.4076(2) 0.0245(12) Uani 1 1 d . . .
H57B H 0.1941 1.2103 0.4038 0.029 Uiso 1 1 calc R . .
C58A C 0.2150(3) 1.1055(2) 0.3728(2) 0.0220(11) Uani 1 1 d . . .
H58B H 0.1753 1.1088 0.3454 0.026 Uiso 1 1 calc R . .
C59A C 0.1697(3) 0.9218(3) 0.3719(2) 0.0210(11) Uani 1 1 d . . .
C60A C 0.1088(3) 0.9579(3) 0.4057(2) 0.0209(11) Uani 1 1 d . . .
H60B H 0.1116 1.0098 0.4109 0.025 Uiso 1 1 calc R . .
C61A C 0.0452(3) 0.9223(3) 0.4317(2) 0.0235(11) Uani 1 1 d . . .
H61B H 0.0056 0.9494 0.4541 0.028 Uiso 1 1 calc R . .
C62A C 0.0393(3) 0.8454(3) 0.4249(2) 0.0305(13) Uani 1 1 d . . .
H62B H -0.0043 0.8200 0.4423 0.037 Uiso 1 1 calc R . .
C63A C 0.0977(3) 0.8078(3) 0.3925(2) 0.0289(13) Uani 1 1 d . . .
H63B H 0.0945 0.7559 0.3878 0.035 Uiso 1 1 calc R . .
C64A C 0.1620(3) 0.8447(3) 0.3664(2) 0.0272(12) Uani 1 1 d . . .
H64B H 0.2016 0.8172 0.3444 0.033 Uiso 1 1 calc R . .

loop_
_atom_site_aniso_label
_atom_site_aniso_U_11
_atom_site_aniso_U_22
_atom_site_aniso_U_33
_atom_site_aniso_U_23
_atom_site_aniso_U_13
_atom_site_aniso_U_12
Ru1 0.0148(2) 0.01421(19) 0.0147(2) 0.00065(15) -0.00205(16) -0.00302(15)
Ga1 0.0173(3) 0.0249(3) 0.0183(3) 0.0048(2) -0.0038(2) -0.0005(2)
Ga2 0.0242(3) 0.0186(3) 0.0211(3) -0.0041(2) 0.0008(2) -0.0038(2)
Ga3 0.0188(3) 0.0194(3) 0.0216(3) 0.0017(2) -0.0027(2) -0.0076(2)
B1 0.021(3) 0.019(3) 0.026(3) -0.001(2) 0.003(3) -0.001(2)
C1 0.021(3) 0.024(3) 0.014(2) 0.005(2) -0.003(2) -0.001(2)
C2 0.026(3) 0.014(2) 0.016(2) -0.0020(19) 0.001(2) -0.003(2)
C3 0.028(3) 0.026(3) 0.012(2) 0.004(2) -0.001(2) -0.002(2)
C4 0.027(3) 0.018(2) 0.012(2) 0.0042(19) 0.002(2) 0.002(2)
C5 0.029(3) 0.019(3) 0.014(2) -0.001(2) -0.003(2) -0.011(2)
C6 0.021(3) 0.043(3) 0.023(3) 0.011(2) 0.001(2) -0.004(2)
C7 0.029(3) 0.025(3) 0.020(3) -0.003(2) -0.008(2) 0.000(2)
C8 0.024(3) 0.037(3) 0.020(3) 0.002(2) -0.001(2) 0.004(2)
C9 0.053(4) 0.024(3) 0.026(3) 0.000(2) 0.007(3) 0.003(3)
C10 0.037(4) 0.037(3) 0.023(3) 0.003(2) 0.000(2) -0.020(3)
C11 0.024(3) 0.023(3) 0.020(3) 0.002(2) -0.006(2) 0.003(2)
C12 0.020(3) 0.015(2) 0.026(3) 0.007(2) -0.009(2) -0.003(2)
C13 0.023(3) 0.029(3) 0.023(3) 0.002(2) -0.008(2) 0.002(2)
C14 0.019(3) 0.032(3) 0.019(3) 0.012(2) 0.002(2) 0.007(2)
C15 0.019(3) 0.017(2) 0.027(3) 0.013(2) -0.004(2) -0.004(2)
C16 0.029(3) 0.029(3) 0.030(3) -0.001(2) -0.010(2) 0.008(2)
C17 0.019(3) 0.043(3) 0.044(3) 0.015(3) -0.006(3) -0.007(3)
C18 0.058(4) 0.033(3) 0.046(4) -0.018(3) -0.036(3) 0.009(3)
C19 0.046(4) 0.054(4) 0.031(3) 0.014(3) 0.002(3) 0.013(3)
C20 0.025(3) 0.027(3) 0.059(4) 0.006(3) -0.015(3) -0.012(2)
C21 0.026(3) 0.027(3) 0.024(3) -0.013(2) -0.003(2) -0.006(2)
C22 0.028(3) 0.031(3) 0.032(3) -0.021(3) -0.001(2) -0.005(2)
C23 0.024(3) 0.020(3) 0.038(3) -0.012(2) 0.007(2) -0.007(2)
C24 0.032(3) 0.017(3) 0.024(3) -0.008(2) 0.004(2) -0.001(2)
C25 0.022(3) 0.022(3) 0.026(3) -0.010(2) 0.002(2) 0.001(2)
C26 0.026(3) 0.049(3) 0.022(3) 0.008(2) -0.007(2) 0.000(3)
C27 0.023(3) 0.043(4) 0.066(4) -0.029(3) -0.010(3) -0.002(3)
C28 0.035(4) 0.031(3) 0.054(4) -0.012(3) 0.013(3) -0.017(3)
C29 0.039(4) 0.026(3) 0.045(3) -0.003(3) 0.001(3) 0.002(3)
C30 0.023(3) 0.030(3) 0.039(3) -0.009(2) 0.003(2) -0.003(2)
C31 0.012(3) 0.027(3) 0.022(3) 0.005(2) -0.003(2) -0.008(2)
C32 0.013(3) 0.025(3) 0.023(3) 0.006(2) -0.006(2) -0.006(2)
C33 0.020(3) 0.025(3) 0.024(3) 0.000(2) -0.005(2) -0.007(2)
C34 0.011(3) 0.020(3) 0.037(3) -0.003(2) 0.000(2) -0.007(2)
C35 0.020(3) 0.018(3) 0.029(3) 0.007(2) -0.006(2) -0.008(2)
C36 0.030(3) 0.049(4) 0.028(3) -0.001(3) -0.006(3) -0.018(3)
C37 0.030(3) 0.026(3) 0.045(3) -0.002(3) -0.015(3) 0.002(2)
C38 0.039(4) 0.042(3) 0.028(3) 0.005(3) -0.007(3) -0.018(3)
C39 0.030(3) 0.024(3) 0.050(4) -0.011(3) -0.005(3) -0.002(2)
C40 0.027(3) 0.034(3) 0.050(4) 0.015(3) -0.010(3) -0.010(3)
C41 0.026(3) 0.016(2) 0.018(3) 0.000(2) 0.001(2) -0.009(2)
C42 0.030(3) 0.025(3) 0.016(3) 0.005(2) 0.001(2) -0.006(2)
C43 0.034(3) 0.026(3) 0.020(3) 0.000(2) -0.003(2) -0.013(2)
C44 0.041(4) 0.026(3) 0.016(3) -0.002(2) 0.000(2) -0.015(3)
C45 0.034(3) 0.016(3) 0.030(3) 0.000(2) 0.006(2) -0.003(2)
C46 0.020(3) 0.023(3) 0.032(3) -0.004(2) -0.004(2) -0.005(2)
C47 0.010(3) 0.023(3) 0.027(3) -0.005(2) -0.001(2) 0.000(2)
C48 0.028(3) 0.022(3) 0.033(3) -0.003(2) -0.004(2) -0.008(2)
C49 0.032(3) 0.028(3) 0.030(3) 0.005(2) 0.002(3) -0.001(2)
C50 0.035(3) 0.035(3) 0.027(3) -0.006(2) 0.000(3) 0.000(3)
C51 0.021(3) 0.038(3) 0.026(3) -0.008(2) -0.004(2) -0.007(2)
C52 0.018(3) 0.026(3) 0.030(3) -0.004(2) 0.000(2) -0.004(2)
C53 0.026(3) 0.018(3) 0.025(3) -0.007(2) 0.003(2) -0.008(2)
C54 0.033(3) 0.026(3) 0.030(3) -0.002(2) 0.001(2) -0.001(2)
C55 0.032(3) 0.031(3) 0.041(3) 0.001(3) -0.009(3) -0.004(3)
C56 0.025(3) 0.023(3) 0.049(4) -0.007(3) -0.010(3) -0.004(2)
C57 0.021(3) 0.032(3) 0.037(3) -0.008(3) 0.000(2) -0.007(2)
C58 0.024(3) 0.021(3) 0.029(3) -0.003(2) 0.001(2) -0.006(2)
C59 0.024(3) 0.025(3) 0.016(2) 0.001(2) -0.007(2) -0.006(2)
C60 0.031(3) 0.030(3) 0.030(3) -0.010(2) 0.010(2) -0.012(3)
C61 0.053(4) 0.037(3) 0.040(4) -0.012(3) 0.007(3) -0.016(3)
C62 0.030(3) 0.042(3) 0.028(3) -0.001(3) 0.000(3) -0.017(3)
C63 0.027(3) 0.040(3) 0.019(3) 0.005(2) 0.001(2) 0.003(3)
C64 0.026(3) 0.018(2) 0.021(3) -0.003(2) -0.010(2) -0.001(2)
Ru1A 0.0141(2) 0.01341(19) 0.0160(2) 0.00149(15) -0.00165(16) -0.00237(15)
Ga1A 0.0175(3) 0.0235(3) 0.0204(3) 0.0069(2) -0.0026(2) -0.0007(2)
Ga2A 0.0178(3) 0.0199(3) 0.0230(3) 0.0007(2) -0.0015(2) -0.0075(2)
Ga3A 0.0273(3) 0.0189(3) 0.0232(3) -0.0043(2) 0.0036(2) -0.0056(2)
B1A 0.017(3) 0.016(3) 0.021(3) -0.001(2) -0.001(2) -0.001(2)
C1A 0.035(3) 0.019(3) 0.015(2) 0.003(2) 0.001(2) -0.005(2)
C2A 0.023(3) 0.025(3) 0.020(3) 0.008(2) -0.001(2) 0.006(2)
C3A 0.024(3) 0.030(3) 0.014(2) 0.008(2) -0.002(2) -0.006(2)
C4A 0.025(3) 0.017(2) 0.017(2) 0.008(2) 0.002(2) 0.001(2)
C5A 0.019(3) 0.025(3) 0.014(2) 0.005(2) 0.000(2) -0.009(2)
C6A 0.087(5) 0.015(3) 0.029(3) 0.003(2) 0.011(3) -0.005(3)
C7A 0.040(4) 0.048(4) 0.033(3) 0.016(3) -0.003(3) 0.014(3)
C8A 0.032(3) 0.050(4) 0.022(3) -0.003(3) -0.005(2) -0.016(3)
C9A 0.028(3) 0.030(3) 0.023(3) 0.003(2) 0.000(2) 0.004(2)
C10A 0.027(3) 0.045(3) 0.033(3) 0.008(3) -0.006(3) -0.022(3)
C11A 0.016(3) 0.029(3) 0.033(3) 0.017(2) -0.009(2) -0.004(2)
C12A 0.037(4) 0.040(3) 0.020(3) -0.001(2) -0.014(3) 0.014(3)
C13A 0.021(3) 0.019(3) 0.068(4) 0.014(3) -0.024(3) -0.008(2)
C14A 0.025(3) 0.035(3) 0.034(3) 0.017(3) 0.003(2) 0.009(3)
C15A 0.035(3) 0.026(3) 0.024(3) 0.003(2) -0.020(3) 0.005(2)
C16A 0.034(4) 0.085(5) 0.069(5) 0.059(4) -0.010(3) -0.010(4)
C17A 0.111(7) 0.083(5) 0.031(4) -0.021(4) -0.031(4) 0.061(5)
C18A 0.045(5) 0.035(4) 0.175(9) 0.014(5) -0.064(5) -0.014(3)
C19A 0.045(4) 0.092(5) 0.057(4) 0.046(4) 0.021(3) 0.037(4)
C20A 0.093(6) 0.041(4) 0.050(4) -0.013(3) -0.044(4) 0.018(4)
C21A 0.019(3) 0.018(3) 0.044(3) -0.003(2) 0.000(2) -0.008(2)
C22A 0.013(3) 0.016(2) 0.028(3) -0.002(2) -0.001(2) -0.009(2)
C23A 0.015(3) 0.014(2) 0.033(3) -0.001(2) 0.006(2) -0.007(2)
C24A 0.020(3) 0.035(3) 0.036(3) 0.016(3) -0.004(2) -0.018(2)
C25A 0.011(3) 0.018(3) 0.052(4) 0.007(2) -0.004(2) -0.004(2)
C26A 0.033(4) 0.029(3) 0.063(4) -0.013(3) -0.003(3) -0.008(3)
C27A 0.025(3) 0.035(3) 0.028(3) 0.002(2) -0.004(2) -0.003(2)
C28A 0.029(3) 0.027(3) 0.041(3) -0.012(3) 0.008(3) -0.003(2)
C29A 0.038(4) 0.067(4) 0.036(3) 0.018(3) -0.007(3) -0.032(3)
C30A 0.029(4) 0.031(3) 0.107(6) 0.024(4) -0.019(4) -0.009(3)
C31A 0.026(3) 0.028(3) 0.031(3) -0.018(2) 0.006(2) -0.002(2)
C32A 0.026(3) 0.021(3) 0.027(3) -0.011(2) 0.006(2) -0.009(2)
C33A 0.023(3) 0.020(3) 0.027(3) -0.009(2) 0.005(2) -0.006(2)
C34A 0.025(3) 0.029(3) 0.027(3) -0.018(2) 0.009(2) -0.013(2)
C35A 0.039(4) 0.032(3) 0.025(3) -0.017(2) 0.006(3) -0.015(3)
C36A 0.043(4) 0.048(4) 0.033(3) -0.011(3) -0.004(3) 0.000(3)
C37A 0.032(3) 0.031(3) 0.039(3) -0.009(3) 0.008(3) -0.015(3)
C38A 0.035(4) 0.029(3) 0.053(4) -0.015(3) -0.006(3) 0.002(3)
C39A 0.034(4) 0.036(3) 0.050(4) -0.017(3) 0.011(3) -0.015(3)
C40A 0.063(5) 0.038(3) 0.034(3) -0.001(3) 0.010(3) -0.010(3)
C41A 0.019(3) 0.018(2) 0.019(3) 0.000(2) 0.002(2) 0.000(2)
C42A 0.021(3) 0.023(3) 0.027(3) 0.005(2) 0.004(2) -0.002(2)
C43A 0.030(3) 0.038(3) 0.018(3) -0.004(2) -0.009(2) -0.002(3)
C44A 0.038(3) 0.034(3) 0.016(3) 0.003(2) -0.006(2) 0.008(3)
C45A 0.033(3) 0.024(3) 0.030(3) 0.007(2) -0.003(3) -0.003(2)
C46A 0.022(3) 0.027(3) 0.025(3) 0.002(2) -0.003(2) -0.002(2)
C47A 0.021(3) 0.016(2) 0.021(3) -0.001(2) -0.010(2) -0.005(2)
C48A 0.020(3) 0.019(3) 0.029(3) 0.001(2) -0.007(2) -0.008(2)
C49A 0.016(3) 0.027(3) 0.033(3) 0.000(2) 0.006(2) -0.010(2)
C50A 0.021(3) 0.020(3) 0.039(3) -0.007(2) -0.008(2) 0.000(2)
C51A 0.026(3) 0.018(3) 0.029(3) 0.003(2) -0.004(2) 0.000(2)
C52A 0.023(3) 0.026(3) 0.022(3) -0.002(2) 0.000(2) -0.001(2)
C53A 0.020(3) 0.020(3) 0.018(2) 0.001(2) 0.003(2) -0.007(2)
C54A 0.018(3) 0.019(2) 0.020(3) 0.004(2) -0.002(2) -0.003(2)
C55A 0.021(3) 0.029(3) 0.015(2) 0.001(2) -0.002(2) -0.007(2)
C56A 0.035(3) 0.018(3) 0.023(3) -0.005(2) 0.000(2) -0.013(2)
C57A 0.027(3) 0.019(3) 0.027(3) 0.004(2) -0.001(2) -0.001(2)
C58A 0.023(3) 0.019(3) 0.025(3) 0.000(2) -0.003(2) -0.001(2)
C59A 0.025(3) 0.023(3) 0.017(3) 0.002(2) -0.007(2) -0.006(2)
C60A 0.024(3) 0.016(2) 0.024(3) 0.002(2) -0.009(2) -0.003(2)
C61A 0.018(3) 0.028(3) 0.025(3) 0.001(2) -0.002(2) 0.001(2)
C62A 0.032(3) 0.036(3) 0.023(3) 0.008(2) 0.002(2) -0.015(3)
C63A 0.042(4) 0.019(3) 0.026(3) -0.008(2) 0.004(3) -0.012(2)
C64A 0.033(3) 0.028(3) 0.020(3) -0.003(2) 0.004(2) -0.006(2)

loop_
_atom_type_symbol
_atom_type_description
_atom_type_scat_dispersion_real
_atom_type_scat_dispersion_imag
_atom_type_scat_source
C C 0.0033 0.0016 'International Tables Vol C Tables 4.2.6.8 and 6.1.1.4'
H H 0.0000 0.0000 'International Tables Vol C Tables 4.2.6.8 and 6.1.1.4'
B B 0.0013 0.0007 'International Tables Vol C Tables 4.2.6.8 and 6.1.1.4'
Ga Ga 0.2307 1.6083 'International Tables Vol C Tables 4.2.6.8 and 6.1.1.4'
Ru Ru -1.2594 0.8363 'International Tables Vol C Tables 4.2.6.8 and 6.1.1.4'

loop_
_geom_angle_atom_site_label_1
_geom_angle_atom_site_label_2
_geom_angle_atom_site_label_3
_geom_angle
_geom_angle_site_symmetry_1
_geom_angle_site_symmetry_3
_geom_angle_publ_flag
C4 Ru1 C5 37.71(18) . . ?
C4 Ru1 C3 37.84(17) . . ?
C5 Ru1 C3 63.07(18) . . ?
C4 Ru1 C2 63.44(17) . . ?
C5 Ru1 C2 63.08(16) . . ?
C3 Ru1 C2 38.07(17) . . ?
C4 Ru1 C1 62.82(17) . . ?
C5 Ru1 C1 37.74(17) . . ?
C3 Ru1 C1 62.53(18) . . ?
C2 Ru1 C1 37.01(17) . . ?
C4 Ru1 Ga1 142.98(13) . . ?
C5 Ru1 Ga1 105.77(13) . . ?
C3 Ru1 Ga1 149.99(13) . . ?
C2 Ru1 Ga1 112.01(13) . . ?
C1 Ru1 Ga1 91.26(12) . . ?
C4 Ru1 Ga2 91.75(12) . . ?
C5 Ru1 Ga2 102.94(12) . . ?
C3 Ru1 Ga2 116.59(13) . . ?
C2 Ru1 Ga2 153.85(12) . . ?
C1 Ru1 Ga2 139.39(12) . . ?
Ga1 Ru1 Ga2 92.63(3) . . ?
C4 Ru1 Ga3 126.70(13) . . ?
C5 Ru1 Ga3 158.75(12) . . ?
C3 Ru1 Ga3 96.17(13) . . ?
C2 Ru1 Ga3 98.13(12) . . ?
C1 Ru1 Ga3 130.27(12) . . ?
Ga1 Ru1 Ga3 90.04(3) . . ?
Ga2 Ru1 Ga3 90.14(3) . . ?
C13 Ga1 C14 36.83(18) . . ?
C13 Ga1 C12 36.34(17) . . ?
C14 Ga1 C12 60.77(17) . . ?
C13 Ga1 C15 59.94(18) . . ?
C14 Ga1 C15 36.00(17) . . ?
C12 Ga1 C15 59.34(16) . . ?
C13 Ga1 C11 59.62(17) . . ?
C14 Ga1 C11 59.93(17) . . ?
C12 Ga1 C11 35.29(16) . . ?
C15 Ga1 C11 35.36(17) . . ?
C13 Ga1 Ru1 158.66(13) . . ?
C14 Ga1 Ru1 154.71(13) . . ?
C12 Ga1 Ru1 144.50(12) . . ?
C15 Ga1 Ru1 141.28(12) . . ?
C11 Ga1 Ru1 136.49(12) . . ?
C21 Ga2 C22 36.87(18) . . ?
C21 Ga2 C25 36.36(18) . . ?
C22 Ga2 C25 60.72(18) . . ?
C21 Ga2 C23 60.39(18) . . ?
C22 Ga2 C23 36.03(19) . . ?
C25 Ga2 C23 59.82(17) . . ?
C21 Ga2 C24 59.98(18) . . ?
C22 Ga2 C24 59.75(19) . . ?
C25 Ga2 C24 35.81(17) . . ?
C23 Ga2 C24 35.31(17) . . ?
C21 Ga2 Ru1 155.20(13) . . ?
C22 Ga2 Ru1 143.02(14) . . ?
C25 Ga2 Ru1 156.06(12) . . ?
C23 Ga2 Ru1 138.15(13) . . ?
C24 Ga2 Ru1 144.66(12) . . ?
C32 Ga3 C33 35.74(17) . . ?
C32 Ga3 C31 35.64(16) . . ?
C33 Ga3 C31 59.63(17) . . ?
C32 Ga3 C34 59.87(17) . . ?
C33 Ga3 C34 36.06(17) . . ?
C31 Ga3 C34 59.98(17) . . ?
C32 Ga3 C35 59.82(17) . . ?
C33 Ga3 C35 59.63(17) . . ?
C31 Ga3 C35 36.35(17) . . ?
C34 Ga3 C35 35.60(17) . . ?
C32 Ga3 Ru1 140.66(12) . . ?
C33 Ga3 Ru1 140.53(12) . . ?
C31 Ga3 Ru1 150.09(12) . . ?
C34 Ga3 Ru1 149.87(13) . . ?
C35 Ga3 Ru1 157.71(12) . . ?
C47 B1 C59 108.2(4) . . ?
C47 B1 C41 110.7(4) . . ?
C59 B1 C41 110.9(4) . . ?
C47 B1 C53 107.7(4) . . ?
C59 B1 C53 109.7(4) . . ?
C41 B1 C53 109.6(4) . . ?
C2 C1 C5 108.9(4) . . ?
C2 C1 C6 125.3(4) . . ?
C5 C1 C6 125.1(4) . . ?
C2 C1 Ru1 70.9(3) . . ?
C5 C1 Ru1 70.5(3) . . ?
C6 C1 Ru1 132.0(3) . . ?
C1 C2 C3 107.7(4) . . ?
C1 C2 C7 125.1(4) . . ?
C3 C2 C7 126.6(4) . . ?
C1 C2 Ru1 72.0(3) . . ?
C3 C2 Ru1 70.9(3) . . ?
C7 C2 Ru1 129.1(3) . . ?
C4 C3 C2 107.8(4) . . ?
C4 C3 C8 124.0(4) . . ?
C2 C3 C8 127.6(4) . . ?
C4 C3 Ru1 70.9(3) . . ?
C2 C3 Ru1 71.0(3) . . ?
C8 C3 Ru1 130.5(3) . . ?
C5 C4 C3 108.0(4) . . ?
C5 C4 C9 126.8(5) . . ?
C3 C4 C9 124.5(5) . . ?
C5 C4 Ru1 71.3(3) . . ?
C3 C4 Ru1 71.3(3) . . ?
C9 C4 Ru1 130.7(3) . . ?
C4 C5 C1 107.6(4) . . ?
C4 C5 C10 126.1(4) . . ?
C1 C5 C10 125.7(5) . . ?
C4 C5 Ru1 70.9(3) . . ?
C1 C5 Ru1 71.8(3) . . ?
C10 C5 Ru1 129.6(3) . . ?
C12 C11 C15 107.9(4) . . ?
C12 C11 C16 127.6(5) . . ?
C15 C11 C16 124.2(4) . . ?
C12 C11 Ga1 70.6(3) . . ?
C15 C11 Ga1 71.0(3) . . ?
C16 C11 Ga1 128.6(3) . . ?
C11 C12 C13 107.5(4) . . ?
C11 C12 C17 127.0(5) . . ?
C13 C12 C17 125.3(5) . . ?
C11 C12 Ga1 74.1(3) . . ?
C13 C12 Ga1 69.1(3) . . ?
C17 C12 Ga1 126.0(3) . . ?
C12 C13 C14 109.0(4) . . ?
C12 C13 C18 124.8(5) . . ?
C14 C13 C18 125.7(5) . . ?
C12 C13 Ga1 74.5(3) . . ?
C14 C13 Ga1 72.6(3) . . ?
C18 C13 Ga1 125.1(3) . . ?
C15 C14 C13 106.7(4) . . ?
C15 C14 C19 127.2(5) . . ?
C13 C14 C19 126.0(5) . . ?
C15 C14 Ga1 74.1(3) . . ?
C13 C14 Ga1 70.6(3) . . ?
C19 C14 Ga1 123.3(3) . . ?
C14 C15 C11 108.9(4) . . ?
C14 C15 C20 127.1(5) . . ?
C11 C15 C20 124.0(5) . . ?
C14 C15 Ga1 69.9(3) . . ?
C11 C15 Ga1 73.6(3) . . ?
C20 C15 Ga1 124.5(3) . . ?
C25 C21 C22 108.1(5) . . ?
C25 C21 C26 125.5(5) . . ?
C22 C21 C26 126.2(5) . . ?
C25 C21 Ga2 73.4(3) . . ?
C22 C21 Ga2 72.2(3) . . ?
C26 C21 Ga2 124.6(3) . . ?
C23 C22 C21 107.6(5) . . ?
C23 C22 C27 126.3(5) . . ?
C21 C22 C27 126.1(5) . . ?
C23 C22 Ga2 73.8(3) . . ?
C21 C22 Ga2 70.9(3) . . ?
C27 C22 Ga2 122.6(4) . . ?
C24 C23 C22 108.2(4) . . ?
C24 C23 C28 127.4(5) . . ?
C22 C23 C28 124.3(5) . . ?
C24 C23 Ga2 72.8(3) . . ?
C22 C23 Ga2 70.2(3) . . ?
C28 C23 Ga2 126.1(3) . . ?
C23 C24 C25 108.6(5) . . ?
C23 C24 C29 127.2(5) . . ?
C25 C24 C29 123.7(5) . . ?
C23 C24 Ga2 71.9(3) . . ?
C25 C24 Ga2 70.7(3) . . ?
C29 C24 Ga2 129.4(3) . . ?
C21 C25 C24 107.5(4) . . ?
C21 C25 C30 127.4(5) . . ?
C24 C25 C30 124.4(5) . . ?
C21 C25 Ga2 70.2(3) . . ?
C24 C25 Ga2 73.4(3) . . ?
C30 C25 Ga2 129.2(3) . . ?
C32 C31 C35 107.8(4) . . ?
C32 C31 C36 127.2(5) . . ?
C35 C31 C36 124.9(4) . . ?
C32 C31 Ga3 71.8(3) . . ?
C35 C31 Ga3 72.7(3) . . ?
C36 C31 Ga3 125.0(3) . . ?
C31 C32 C33 108.6(4) . . ?
C31 C32 C37 123.1(4) . . ?
C33 C32 C37 128.3(4) . . ?
C31 C32 Ga3 72.6(3) . . ?
C33 C32 Ga3 72.2(3) . . ?
C37 C32 Ga3 120.9(3) . . ?
C32 C33 C34 108.3(4) . . ?
C32 C33 C38 126.4(5) . . ?
C34 C33 C38 124.8(4) . . ?
C32 C33 Ga3 72.0(3) . . ?
C34 C33 Ga3 72.5(3) . . ?
C38 C33 Ga3 127.5(4) . . ?
C35 C34 C33 107.9(4) . . ?
C35 C34 C39 125.3(5) . . ?
C33 C34 C39 126.7(5) . . ?
C35 C34 Ga3 72.9(3) . . ?
C33 C34 Ga3 71.5(3) . . ?
C39 C34 Ga3 123.2(3) . . ?
C34 C35 C31 107.3(4) . . ?
C34 C35 C40 127.8(5) . . ?
C31 C35 C40 124.2(5) . . ?
C34 C35 Ga3 71.5(3) . . ?
C31 C35 Ga3 71.0(3) . . ?
C40 C35 Ga3 129.8(3) . . ?
C42 C41 C46 116.0(4) . . ?
C42 C41 B1 122.9(4) . . ?
C46 C41 B1 121.1(4) . . ?
C41 C42 C43 121.5(5) . . ?
C44 C43 C42 120.7(5) . . ?
C43 C44 C45 119.1(5) . . ?
C44 C45 C46 119.9(5) . . ?
C45 C46 C41 122.8(5) . . ?
C52 C47 C48 114.4(4) . . ?
C52 C47 B1 123.8(4) . . ?
C48 C47 B1 121.8(4) . . ?
C49 C48 C47 123.2(5) . . ?
C50 C49 C48 120.0(5) . . ?
C51 C50 C49 118.4(5) . . ?
C50 C51 C52 121.0(5) . . ?
C51 C52 C47 122.9(5) . . ?
C58 C53 C54 115.0(5) . . ?
C58 C53 B1 123.3(4) . . ?
C54 C53 B1 121.7(4) . . ?
C55 C54 C53 122.3(5) . . ?
C56 C55 C54 121.6(5) . . ?
C55 C56 C57 118.6(5) . . ?
C56 C57 C58 120.2(5) . . ?
C57 C58 C53 122.3(5) . . ?
C64 C59 C60 115.5(5) . . ?
C64 C59 B1 124.0(4) . . ?
C60 C59 B1 120.4(4) . . ?
C59 C60 C61 121.8(5) . . ?
C62 C61 C60 120.4(5) . . ?
C61 C62 C63 119.0(5) . . ?
C62 C63 C64 119.8(5) . . ?
C59 C64 C63 123.4(5) . . ?
C1A Ru1A C2A 37.74(18) . . ?
C1A Ru1A C3A 63.10(18) . . ?
C2A Ru1A C3A 37.62(18) . . ?
C1A Ru1A C5A 37.76(18) . . ?
C2A Ru1A C5A 63.16(18) . . ?
C3A Ru1A C5A 63.27(18) . . ?
C1A Ru1A C4A 63.02(17) . . ?
C2A Ru1A C4A 62.85(17) . . ?
C3A Ru1A C4A 37.61(18) . . ?
C5A Ru1A C4A 37.89(17) . . ?
C1A Ru1A Ga1A 128.11(14) . . ?
C2A Ru1A Ga1A 157.91(13) . . ?
C3A Ru1A Ga1A 127.73(13) . . ?
C5A Ru1A Ga1A 96.22(13) . . ?
C4A Ru1A Ga1A 96.27(12) . . ?
C1A Ru1A Ga2A 139.46(14) . . ?
C2A Ru1A Ga2A 102.95(14) . . ?
C3A Ru1A Ga2A 91.15(13) . . ?
C5A Ru1A Ga2A 152.72(12) . . ?
C4A Ru1A Ga2A 115.46(13) . . ?
Ga1A Ru1A Ga2A 92.29(3) . . ?
C1A Ru1A Ga3A 91.53(12) . . ?
C2A Ru1A Ga3A 104.24(13) . . ?
C3A Ru1A Ga3A 140.80(13) . . ?
C5A Ru1A Ga3A 114.93(12) . . ?
C4A Ru1A Ga3A 152.36(12) . . ?
Ga1A Ru1A Ga3A 91.30(3) . . ?
Ga2A Ru1A Ga3A 90.66(3) . . ?
C12A Ga1A C11A 36.89(18) . . ?
C12A Ga1A C13A 36.2(2) . . ?
C11A Ga1A C13A 60.04(18) . . ?
C12A Ga1A C15A 59.73(18) . . ?
C11A Ga1A C15A 35.02(18) . . ?
C13A Ga1A C15A 58.91(18) . . ?
C12A Ga1A C14A 59.62(19) . . ?
C11A Ga1A C14A 58.78(18) . . ?
C13A Ga1A C14A 35.4(2) . . ?
C15A Ga1A C14A 34.88(19) . . ?
C12A Ga1A Ru1A 154.83(14) . . ?
C11A Ga1A Ru1A 154.32(13) . . ?
C13A Ga1A Ru1A 145.40(13) . . ?
C15A Ga1A Ru1A 144.95(12) . . ?
C14A Ga1A Ru1A 140.46(13) . . ?
C24A Ga2A C23A 36.66(18) . . ?
C24A Ga2A C25A 36.91(19) . . ?
C23A Ga2A C25A 60.81(17) . . ?
C24A Ga2A C22A 60.79(18) . . ?
C23A Ga2A C22A 36.16(17) . . ?
C25A Ga2A C22A 60.27(17) . . ?
C24A Ga2A C21A 60.63(19) . . ?
C23A Ga2A C21A 60.02(17) . . ?
C25A Ga2A C21A 35.99(18) . . ?
C22A Ga2A C21A 35.72(17) . . ?
C24A Ga2A Ru1A 154.32(14) . . ?
C23A Ga2A Ru1A 149.11(12) . . ?
C25A Ga2A Ru1A 149.62(13) . . ?
C22A Ga2A Ru1A 142.36(12) . . ?
C21A Ga2A Ru1A 142.90(13) . . ?
C34A Ga3A C35A 36.52(19) . . ?
C34A Ga3A C33A 36.44(17) . . ?
C35A Ga3A C33A 60.34(19) . . ?
C34A Ga3A C31A 60.33(18) . . ?
C35A Ga3A C31A 35.94(18) . . ?
C33A Ga3A C31A 59.74(18) . . ?
C34A Ga3A C32A 59.83(17) . . ?
C35A Ga3A C32A 59.92(18) . . ?
C33A Ga3A C32A 35.11(17) . . ?
C31A Ga3A C32A 36.09(18) . . ?
C34A Ga3A Ru1A 152.63(13) . . ?
C35A Ga3A Ru1A 154.61(14) . . ?
C33A Ga3A Ru1A 144.18(13) . . ?
C31A Ga3A Ru1A 146.54(13) . . ?
C32A Ga3A Ru1A 141.23(12) . . ?
C59A B1A C47A 111.6(4) . . ?
C59A B1A C53A 108.8(4) . . ?
C47A B1A C53A 109.1(4) . . ?
C59A B1A C41A 108.2(4) . . ?
C47A B1A C41A 108.7(4) . . ?
C53A B1A C41A 110.4(4) . . ?
C2A C1A C5A 108.6(4) . . ?
C2A C1A C6A 125.1(5) . . ?
C5A C1A C6A 125.3(5) . . ?
C2A C1A Ru1A 71.5(3) . . ?
C5A C1A Ru1A 71.8(3) . . ?
C6A C1A Ru1A 131.9(3) . . ?
C3A C2A C1A 108.1(4) . . ?
C3A C2A C7A 125.0(5) . . ?
C1A C2A C7A 126.5(5) . . ?
C3A C2A Ru1A 71.3(3) . . ?
C1A C2A Ru1A 70.7(3) . . ?
C7A C2A Ru1A 129.7(4) . . ?
C2A C3A C4A 108.0(4) . . ?
C2A C3A C8A 126.4(5) . . ?
C4A C3A C8A 125.0(5) . . ?
C2A C3A Ru1A 71.1(3) . . ?
C4A C3A Ru1A 71.4(3) . . ?
C8A C3A Ru1A 130.1(3) . . ?
C3A C4A C5A 108.2(4) . . ?
C3A C4A C9A 125.9(4) . . ?
C5A C4A C9A 125.1(5) . . ?
C3A C4A Ru1A 71.0(3) . . ?
C5A C4A Ru1A 71.0(3) . . ?
C9A C4A Ru1A 132.1(3) . . ?
C1A C5A C4A 107.2(4) . . ?
C1A C5A C10A 126.4(4) . . ?
C4A C5A C10A 125.7(5) . . ?
C1A C5A Ru1A 70.4(3) . . ?
C4A C5A Ru1A 71.1(3) . . ?
C10A C5A Ru1A 131.2(3) . . ?
C15A C11A C12A 107.8(5) . . ?
C15A C11A C16A 128.5(5) . . ?
C12A C11A C16A 123.6(5) . . ?
C15A C11A Ga1A 73.7(3) . . ?
C12A C11A Ga1A 70.9(3) . . ?
C16A C11A Ga1A 124.8(4) . . ?
C13A C12A C11A 106.5(5) . . ?
C13A C12A C17A 128.2(6) . . ?
C11A C12A C17A 124.7(6) . . ?
C13A C12A Ga1A 72.8(3) . . ?
C11A C12A Ga1A 72.2(3) . . ?
C17A C12A Ga1A 127.2(4) . . ?
C14A C13A C12A 108.2(4) . . ?
C14A C13A C18A 127.5(6) . . ?
C12A C13A C18A 124.2(6) . . ?
C14A C13A Ga1A 73.9(3) . . ?
C12A C13A Ga1A 70.9(3) . . ?
C18A C13A Ga1A 124.0(4) . . ?
C15A C14A C13A 108.2(5) . . ?
C15A C14A C19A 125.2(6) . . ?
C13A C14A C19A 126.3(6) . . ?
C15A C14A Ga1A 71.9(3) . . ?
C13A C14A Ga1A 70.8(3) . . ?
C19A C14A Ga1A 128.6(4) . . ?
C11A C15A C14A 109.3(5) . . ?
C11A C15A C20A 126.8(5) . . ?
C14A C15A C20A 123.8(6) . . ?
C11A C15A Ga1A 71.3(3) . . ?
C14A C15A Ga1A 73.2(3) . . ?
C20A C15A Ga1A 124.4(3) . . ?
C22A C21A C25A 108.2(4) . . ?
C22A C21A C26A 127.3(5) . . ?
C25A C21A C26A 124.4(5) . . ?
C22A C21A Ga2A 71.4(3) . . ?
C25A C21A Ga2A 70.5(3) . . ?
C26A C21A Ga2A 125.8(4) . . ?
C23A C22A C21A 107.9(4) . . ?
C23A C22A C27A 124.9(4) . . ?
C21A C22A C27A 126.7(4) . . ?
C23A C22A Ga2A 70.2(3) . . ?
C21A C22A Ga2A 72.9(3) . . ?
C27A C22A Ga2A 128.7(3) . . ?
C22A C23A C24A 108.8(4) . . ?
C22A C23A C28A 123.4(5) . . ?
C24A C23A C28A 127.5(5) . . ?
C22A C23A Ga2A 73.6(3) . . ?
C24A C23A Ga2A 71.3(3) . . ?
C28A C23A Ga2A 126.0(3) . . ?
C23A C24A C25A 107.4(4) . . ?
C23A C24A C29A 126.5(5) . . ?
C25A C24A C29A 126.1(5) . . ?
C23A C24A Ga2A 72.1(3) . . ?
C25A C24A Ga2A 72.8(3) . . ?
C29A C24A Ga2A 121.9(4) . . ?
C21A C25A C24A 107.8(4) . . ?
C21A C25A C30A 125.1(5) . . ?
C24A C25A C30A 126.9(5) . . ?
C21A C25A Ga2A 73.5(3) . . ?
C24A C25A Ga2A 70.3(3) . . ?
C30A C25A Ga2A 126.4(4) . . ?
C35A C31A C32A 107.7(5) . . ?
C35A C31A C36A 128.0(5) . . ?
C32A C31A C36A 124.2(5) . . ?
C35A C31A Ga3A 71.1(3) . . ?
C32A C31A Ga3A 72.8(3) . . ?
C36A C31A Ga3A 125.0(3) . . ?
C33A C32A C31A 108.2(4) . . ?
C33A C32A C37A 128.1(5) . . ?
C31A C32A C37A 123.4(5) . . ?
C33A C32A Ga3A 71.4(3) . . ?
C31A C32A Ga3A 71.1(3) . . ?
C37A C32A Ga3A 127.3(3) . . ?
C32A C33A C34A 108.4(5) . . ?
C32A C33A C38A 127.5(5) . . ?
C34A C33A C38A 123.9(5) . . ?
C32A C33A Ga3A 73.5(3) . . ?
C34A C33A Ga3A 70.4(3) . . ?
C38A C33A Ga3A 125.2(3) . . ?
C35A C34A C33A 107.7(4) . . ?
C35A C34A C39A 126.5(5) . . ?
C33A C34A C39A 125.2(5) . . ?
C35A C34A Ga3A 72.4(3) . . ?
C33A C34A Ga3A 73.2(3) . . ?
C39A C34A Ga3A 127.4(3) . . ?
C31A C35A C34A 107.9(5) . . ?
C31A C35A C40A 126.3(5) . . ?
C34A C35A C40A 125.7(5) . . ?
C31A C35A Ga3A 73.0(3) . . ?
C34A C35A Ga3A 71.1(3) . . ?
C40A C35A Ga3A 124.2(3) . . ?
C46A C41A C42A 115.2(4) . . ?
C46A C41A B1A 123.2(4) . . ?
C42A C41A B1A 121.4(4) . . ?
C43A C42A C41A 121.7(5) . . ?
C44A C43A C42A 121.0(5) . . ?
C43A C44A C45A 119.1(4) . . ?
C46A C45A C44A 119.4(5) . . ?
C45A C46A C41A 123.7(5) . . ?
C48A C47A C52A 114.7(4) . . ?
C48A C47A B1A 123.3(4) . . ?
C52A C47A B1A 122.0(4) . . ?
C49A C48A C47A 122.7(5) . . ?
C48A C49A C50A 120.4(5) . . ?
C51A C50A C49A 118.6(5) . . ?
C52A C51A C50A 120.9(5) . . ?
C51A C52A C47A 122.7(5) . . ?
C54A C53A C58A 114.7(4) . . ?
C54A C53A B1A 123.3(4) . . ?
C58A C53A B1A 121.9(4) . . ?
C55A C54A C53A 123.2(5) . . ?
C56A C55A C54A 120.2(4) . . ?
C55A C56A C57A 119.8(4) . . ?
C56A C57A C58A 119.0(5) . . ?
C57A C58A C53A 123.2(5) . . ?
C60A C59A C64A 115.2(5) . . ?
C60A C59A B1A 122.9(4) . . ?
C64A C59A B1A 121.7(4) . . ?
C61A C60A C59A 123.6(4) . . ?
C60A C61A C62A 119.6(5) . . ?
C63A C62A C61A 118.7(5) . . ?
C62A C63A C64A 121.0(5) . . ?
C63A C64A C59A 121.9(5) . . ?

loop_
_geom_bond_atom_site_label_1
_geom_bond_atom_site_label_2
_geom_bond_distance
_geom_bond_site_symmetry_2
_geom_bond_publ_flag
Ru1 C4 2.204(4) . ?
Ru1 C5 2.210(5) . ?
Ru1 C3 2.210(5) . ?
Ru1 C2 2.212(4) . ?
Ru1 C1 2.226(5) . ?
Ru1 Ga1 2.3767(9) . ?
Ru1 Ga2 2.3914(8) . ?
Ru1 Ga3 2.3919(8) . ?
Ga1 C13 2.236(5) . ?
Ga1 C14 2.262(5) . ?
Ga1 C12 2.307(5) . ?
Ga1 C15 2.317(4) . ?
Ga1 C11 2.351(5) . ?
Ga2 C21 2.270(5) . ?
Ga2 C22 2.288(5) . ?
Ga2 C25 2.313(5) . ?
Ga2 C23 2.336(5) . ?
Ga2 C24 2.348(5) . ?
Ga3 C32 2.291(5) . ?
Ga3 C33 2.294(5) . ?
Ga3 C31 2.302(5) . ?
Ga3 C34 2.307(5) . ?
Ga3 C35 2.325(5) . ?
B1 C47 1.650(7) . ?
B1 C59 1.652(7) . ?
B1 C41 1.657(7) . ?
B1 C53 1.659(7) . ?
C1 C2 1.409(6) . ?
C1 C5 1.435(6) . ?
C1 C6 1.501(7) . ?
C2 C3 1.442(7) . ?
C2 C7 1.500(6) . ?
C3 C4 1.431(7) . ?
C3 C8 1.486(7) . ?
C4 C5 1.426(7) . ?
C4 C9 1.501(7) . ?
C5 C10 1.502(6) . ?
C11 C12 1.412(6) . ?
C11 C15 1.418(7) . ?
C11 C16 1.514(7) . ?
C12 C13 1.418(7) . ?
C12 C17 1.503(7) . ?
C13 C14 1.421(7) . ?
C13 C18 1.515(7) . ?
C14 C15 1.416(7) . ?
C14 C19 1.495(7) . ?
C15 C20 1.531(7) . ?
C21 C25 1.431(7) . ?
C21 C22 1.442(7) . ?
C21 C26 1.492(7) . ?
C22 C23 1.431(7) . ?
C22 C27 1.491(7) . ?
C23 C24 1.421(7) . ?
C23 C28 1.492(7) . ?
C24 C25 1.433(7) . ?
C24 C29 1.496(7) . ?
C25 C30 1.489(7) . ?
C31 C32 1.406(6) . ?
C31 C35 1.443(7) . ?
C31 C36 1.526(7) . ?
C32 C33 1.407(7) . ?
C32 C37 1.508(7) . ?
C33 C34 1.424(7) . ?
C33 C38 1.519(7) . ?
C34 C35 1.416(7) . ?
C34 C39 1.508(7) . ?
C35 C40 1.495(7) . ?
C41 C42 1.395(7) . ?
C41 C46 1.400(7) . ?
C42 C43 1.409(7) . ?
C43 C44 1.376(7) . ?
C44 C45 1.380(7) . ?
C45 C46 1.393(7) . ?
C47 C52 1.401(6) . ?
C47 C48 1.403(7) . ?
C48 C49 1.393(7) . ?
C49 C50 1.389(7) . ?
C50 C51 1.371(7) . ?
C51 C52 1.388(7) . ?
C53 C58 1.409(7) . ?
C53 C54 1.411(7) . ?
C54 C55 1.374(7) . ?
C55 C56 1.370(8) . ?
C56 C57 1.386(7) . ?
C57 C58 1.396(7) . ?
C59 C64 1.389(7) . ?
C59 C60 1.406(7) . ?
C60 C61 1.407(8) . ?
C61 C62 1.382(8) . ?
C62 C63 1.385(7) . ?
C63 C64 1.393(7) . ?
Ru1A C1A 2.199(5) . ?
Ru1A C2A 2.209(5) . ?
Ru1A C3A 2.211(5) . ?
Ru1A C5A 2.216(5) . ?
Ru1A C4A 2.217(5) . ?
Ru1A Ga1A 2.3835(8) . ?
Ru1A Ga2A 2.3860(8) . ?
Ru1A Ga3A 2.3937(9) . ?
Ga1A C12A 2.264(5) . ?
Ga1A C11A 2.282(5) . ?
Ga1A C13A 2.289(5) . ?
Ga1A C15A 2.313(5) . ?
Ga1A C14A 2.329(5) . ?
Ga2A C24A 2.266(5) . ?
Ga2A C23A 2.276(5) . ?
Ga2A C25A 2.299(5) . ?
Ga2A C22A 2.320(5) . ?
Ga2A C21A 2.339(5) . ?
Ga3A C34A 2.275(5) . ?
Ga3A C35A 2.292(5) . ?
Ga3A C33A 2.311(5) . ?
Ga3A C31A 2.316(5) . ?
Ga3A C32A 2.338(5) . ?
B1A C59A 1.643(7) . ?
B1A C47A 1.645(7) . ?
B1A C53A 1.654(7) . ?
B1A C41A 1.660(7) . ?
C1A C2A 1.426(7) . ?
C1A C5A 1.429(7) . ?
C1A C6A 1.493(7) . ?
C2A C3A 1.425(7) . ?
C2A C7A 1.503(7) . ?
C3A C4A 1.428(7) . ?
C3A C8A 1.490(6) . ?
C4A C5A 1.439(6) . ?
C4A C9A 1.515(7) . ?
C5A C10A 1.496(7) . ?
C11A C15A 1.383(7) . ?
C11A C12A 1.439(7) . ?
C11A C16A 1.519(7) . ?
C12A C13A 1.416(8) . ?
C12A C17A 1.504(8) . ?
C13A C14A 1.403(8) . ?
C13A C18A 1.511(7) . ?
C14A C15A 1.391(7) . ?
C14A C19A 1.520(8) . ?
C15A C20A 1.522(7) . ?
C21A C22A 1.429(7) . ?
C21A C25A 1.433(7) . ?
C21A C26A 1.504(7) . ?
C22A C23A 1.427(7) . ?
C22A C27A 1.494(7) . ?
C23A C24A 1.428(7) . ?
C23A C28A 1.509(7) . ?
C24A C25A 1.445(8) . ?
C24A C29A 1.482(7) . ?
C25A C30A 1.482(7) . ?
C31A C35A 1.422(7) . ?
C31A C32A 1.442(7) . ?
C31A C36A 1.516(8) . ?
C32A C33A 1.402(7) . ?
C32A C37A 1.501(7) . ?
C33A C34A 1.434(7) . ?
C33A C38A 1.513(7) . ?
C34A C35A 1.431(8) . ?
C34A C39A 1.491(7) . ?
C35A C40A 1.522(8) . ?
C41A C46A 1.393(7) . ?
C41A C42A 1.411(6) . ?
C42A C43A 1.395(7) . ?
C43A C44A 1.364(7) . ?
C44A C45A 1.397(7) . ?
C45A C46A 1.379(7) . ?
C47A C48A 1.415(7) . ?
C47A C52A 1.415(6) . ?
C48A C49A 1.389(7) . ?
C49A C50A 1.389(7) . ?
C50A C51A 1.383(7) . ?
C51A C52A 1.382(7) . ?
C53A C54A 1.392(6) . ?
C53A C58A 1.410(6) . ?
C54A C55A 1.384(6) . ?
C55A C56A 1.374(7) . ?
C56A C57A 1.383(7) . ?
C57A C58A 1.394(6) . ?
C59A C60A 1.405(7) . ?
C59A C64A 1.412(7) . ?
C60A C61A 1.378(7) . ?
C61A C62A 1.410(7) . ?
C62A C63A 1.372(7) . ?
C63A C64A 1.400(7) . ?

loop_
_geom_torsion_atom_site_label_1
_geom_torsion_atom_site_label_2
_geom_torsion_atom_site_label_3
_geom_torsion_atom_site_label_4
_geom_torsion
_geom_torsion_site_symmetry_1
_geom_torsion_site_symmetry_2
_geom_torsion_site_symmetry_3
_geom_torsion_site_symmetry_4
_geom_torsion_publ_flag
C4 Ru1 Ga1 C13 -53.0(4) . . . . ?
C5 Ru1 Ga1 C13 -60.8(4) . . . . ?
C3 Ru1 Ga1 C13 -124.0(5) . . . . ?
C2 Ru1 Ga1 C13 -127.7(4) . . . . ?
C1 Ru1 Ga1 C13 -96.2(4) . . . . ?
Ga2 Ru1 Ga1 C13 43.4(4) . . . . ?
Ga3 Ru1 Ga1 C13 133.5(4) . . . . ?
C4 Ru1 Ga1 C14 -158.6(4) . . . . ?
C5 Ru1 Ga1 C14 -166.4(3) . . . . ?
C3 Ru1 Ga1 C14 130.5(4) . . . . ?
C2 Ru1 Ga1 C14 126.7(3) . . . . ?
C1 Ru1 Ga1 C14 158.2(3) . . . . ?
Ga2 Ru1 Ga1 C14 -62.2(3) . . . . ?
Ga3 Ru1 Ga1 C14 28.0(3) . . . . ?
C4 Ru1 Ga1 C12 24.0(3) . . . . ?
C5 Ru1 Ga1 C12 16.2(2) . . . . ?
C3 Ru1 Ga1 C12 -46.9(3) . . . . ?
C2 Ru1 Ga1 C12 -50.6(2) . . . . ?
C1 Ru1 Ga1 C12 -19.1(2) . . . . ?
Ga2 Ru1 Ga1 C12 120.5(2) . . . . ?
Ga3 Ru1 Ga1 C12 -149.4(2) . . . . ?
C4 Ru1 Ga1 C15 134.2(3) . . . . ?
C5 Ru1 Ga1 C15 126.4(2) . . . . ?
C3 Ru1 Ga1 C15 63.3(3) . . . . ?
C2 Ru1 Ga1 C15 59.6(2) . . . . ?
C1 Ru1 Ga1 C15 91.1(2) . . . . ?
Ga2 Ru1 Ga1 C15 -129.4(2) . . . . ?
Ga3 Ru1 Ga1 C15 -39.2(2) . . . . ?
C4 Ru1 Ga1 C11 79.6(3) . . . . ?
C5 Ru1 Ga1 C11 71.8(2) . . . . ?
C3 Ru1 Ga1 C11 8.7(3) . . . . ?
C2 Ru1 Ga1 C11 5.0(2) . . . . ?
C1 Ru1 Ga1 C11 36.5(2) . . . . ?
Ga2 Ru1 Ga1 C11 176.06(18) . . . . ?
Ga3 Ru1 Ga1 C11 -93.79(18) . . . . ?
C4 Ru1 Ga2 C21 174.6(3) . . . . ?
C5 Ru1 Ga2 C21 138.2(3) . . . . ?
C3 Ru1 Ga2 C21 -155.7(3) . . . . ?
C2 Ru1 Ga2 C21 -167.7(4) . . . . ?
C1 Ru1 Ga2 C21 126.4(4) . . . . ?
Ga1 Ru1 Ga2 C21 31.3(3) . . . . ?
Ga3 Ru1 Ga2 C21 -58.7(3) . . . . ?
C4 Ru1 Ga2 C22 101.8(3) . . . . ?
C5 Ru1 Ga2 C22 65.4(3) . . . . ?
C3 Ru1 Ga2 C22 131.6(3) . . . . ?
C2 Ru1 Ga2 C22 119.5(4) . . . . ?
C1 Ru1 Ga2 C22 53.6(3) . . . . ?
Ga1 Ru1 Ga2 C22 -41.4(2) . . . . ?
Ga3 Ru1 Ga2 C22 -131.5(2) . . . . ?
C4 Ru1 Ga2 C25 -87.2(3) . . . . ?
C5 Ru1 Ga2 C25 -123.6(3) . . . . ?
C3 Ru1 Ga2 C25 -57.4(3) . . . . ?
C2 Ru1 Ga2 C25 -69.5(4) . . . . ?
C1 Ru1 Ga2 C25 -135.4(4) . . . . ?
Ga1 Ru1 Ga2 C25 129.6(3) . . . . ?
Ga3 Ru1 Ga2 C25 39.5(3) . . . . ?
C4 Ru1 Ga2 C23 44.0(2) . . . . ?
C5 Ru1 Ga2 C23 7.6(2) . . . . ?
C3 Ru1 Ga2 C23 73.7(3) . . . . ?
C2 Ru1 Ga2 C23 61.7(4) . . . . ?
C1 Ru1 Ga2 C23 -4.2(3) . . . . ?
Ga1 Ru1 Ga2 C23 -99.3(2) . . . . ?
Ga3 Ru1 Ga2 C23 170.7(2) . . . . ?
C4 Ru1 Ga2 C24 -13.3(3) . . . . ?
C5 Ru1 Ga2 C24 -49.7(3) . . . . ?
C3 Ru1 Ga2 C24 16.4(3) . . . . ?
C2 Ru1 Ga2 C24 4.4(4) . . . . ?
C1 Ru1 Ga2 C24 -61.6(3) . . . . ?
Ga1 Ru1 Ga2 C24 -156.6(2) . . . . ?
Ga3 Ru1 Ga2 C24 113.4(2) . . . . ?
C4 Ru1 Ga3 C32 33.9(2) . . . . ?
C5 Ru1 Ga3 C32 70.2(4) . . . . ?
C3 Ru1 Ga3 C32 58.4(2) . . . . ?
C2 Ru1 Ga3 C32 96.8(2) . . . . ?
C1 Ru1 Ga3 C32 117.3(2) . . . . ?
Ga1 Ru1 Ga3 C32 -150.99(19) . . . . ?
Ga2 Ru1 Ga3 C32 -58.36(19) . . . . ?
C4 Ru1 Ga3 C33 -23.9(2) . . . . ?
C5 Ru1 Ga3 C33 12.4(4) . . . . ?
C3 Ru1 Ga3 C33 0.6(2) . . . . ?
C2 Ru1 Ga3 C33 38.9(2) . . . . ?
C1 Ru1 Ga3 C33 59.5(3) . . . . ?
Ga1 Ru1 Ga3 C33 151.2(2) . . . . ?
Ga2 Ru1 Ga3 C33 -116.2(2) . . . . ?
C4 Ru1 Ga3 C31 97.2(3) . . . . ?
C5 Ru1 Ga3 C31 133.5(4) . . . . ?
C3 Ru1 Ga3 C31 121.7(3) . . . . ?
C2 Ru1 Ga3 C31 160.0(3) . . . . ?
C1 Ru1 Ga3 C31 -179.4(3) . . . . ?
Ga1 Ru1 Ga3 C31 -87.7(2) . . . . ?
Ga2 Ru1 Ga3 C31 4.9(2) . . . . ?
C4 Ru1 Ga3 C34 -87.7(3) . . . . ?
C5 Ru1 Ga3 C34 -51.4(4) . . . . ?
C3 Ru1 Ga3 C34 -63.2(3) . . . . ?
C2 Ru1 Ga3 C34 -24.9(3) . . . . ?
C1 Ru1 Ga3 C34 -4.3(3) . . . . ?
Ga1 Ru1 Ga3 C34 87.4(3) . . . . ?
Ga2 Ru1 Ga3 C34 180.0(3) . . . . ?
C4 Ru1 Ga3 C35 -173.8(4) . . . . ?
C5 Ru1 Ga3 C35 -137.5(5) . . . . ?
C3 Ru1 Ga3 C35 -149.3(4) . . . . ?
C2 Ru1 Ga3 C35 -111.0(4) . . . . ?
C1 Ru1 Ga3 C35 -90.4(4) . . . . ?
Ga1 Ru1 Ga3 C35 1.2(3) . . . . ?
Ga2 Ru1 Ga3 C35 93.9(3) . . . . ?
C4 Ru1 C1 C2 81.2(3) . . . . ?
C5 Ru1 C1 C2 119.0(4) . . . . ?
C3 Ru1 C1 C2 38.3(3) . . . . ?
Ga1 Ru1 C1 C2 -126.4(2) . . . . ?
Ga2 Ru1 C1 C2 138.1(2) . . . . ?
Ga3 Ru1 C1 C2 -35.3(3) . . . . ?
C4 Ru1 C1 C5 -37.9(3) . . . . ?
C3 Ru1 C1 C5 -80.7(3) . . . . ?
C2 Ru1 C1 C5 -119.0(4) . . . . ?
Ga1 Ru1 C1 C5 114.6(3) . . . . ?
Ga2 Ru1 C1 C5 19.0(4) . . . . ?
Ga3 Ru1 C1 C5 -154.3(2) . . . . ?
C4 Ru1 C1 C6 -158.0(5) . . . . ?
C5 Ru1 C1 C6 -120.2(6) . . . . ?
C3 Ru1 C1 C6 159.2(5) . . . . ?
C2 Ru1 C1 C6 120.8(6) . . . . ?
Ga1 Ru1 C1 C6 -5.6(4) . . . . ?
Ga2 Ru1 C1 C6 -101.1(4) . . . . ?
Ga3 Ru1 C1 C6 85.5(5) . . . . ?
C5 C1 C2 C3 -1.7(5) . . . . ?
C6 C1 C2 C3 169.1(4) . . . . ?
Ru1 C1 C2 C3 -62.3(3) . . . . ?
C5 C1 C2 C7 -173.8(4) . . . . ?
C6 C1 C2 C7 -2.9(7) . . . . ?
Ru1 C1 C2 C7 125.6(5) . . . . ?
C5 C1 C2 Ru1 60.6(3) . . . . ?
C6 C1 C2 Ru1 -128.6(4) . . . . ?
C4 Ru1 C2 C1 -79.3(3) . . . . ?
C5 Ru1 C2 C1 -36.9(3) . . . . ?
C3 Ru1 C2 C1 -116.8(4) . . . . ?
Ga1 Ru1 C2 C1 60.2(3) . . . . ?
Ga2 Ru1 C2 C1 -99.2(4) . . . . ?
Ga3 Ru1 C2 C1 153.6(2) . . . . ?
C4 Ru1 C2 C3 37.5(3) . . . . ?
C5 Ru1 C2 C3 79.9(3) . . . . ?
C1 Ru1 C2 C3 116.8(4) . . . . ?
Ga1 Ru1 C2 C3 177.0(2) . . . . ?
Ga2 Ru1 C2 C3 17.6(5) . . . . ?
Ga3 Ru1 C2 C3 -89.7(3) . . . . ?
C4 Ru1 C2 C7 159.6(5) . . . . ?
C5 Ru1 C2 C7 -158.0(5) . . . . ?
C3 Ru1 C2 C7 122.1(6) . . . . ?
C1 Ru1 C2 C7 -121.1(6) . . . . ?
Ga1 Ru1 C2 C7 -60.9(5) . . . . ?
Ga2 Ru1 C2 C7 139.7(3) . . . . ?
Ga3 Ru1 C2 C7 32.5(4) . . . . ?
C1 C2 C3 C4 1.4(5) . . . . ?
C7 C2 C3 C4 173.3(4) . . . . ?
Ru1 C2 C3 C4 -61.7(3) . . . . ?
C1 C2 C3 C8 -169.9(4) . . . . ?
C7 C2 C3 C8 2.0(8) . . . . ?
Ru1 C2 C3 C8 127.1(5) . . . . ?
C1 C2 C3 Ru1 63.1(3) . . . . ?
C7 C2 C3 Ru1 -125.0(5) . . . . ?
C5 Ru1 C3 C4 37.6(3) . . . . ?
C2 Ru1 C3 C4 117.5(4) . . . . ?
C1 Ru1 C3 C4 80.2(3) . . . . ?
Ga1 Ru1 C3 C4 111.9(3) . . . . ?
Ga2 Ru1 C3 C4 -53.9(3) . . . . ?
Ga3 Ru1 C3 C4 -147.2(3) . . . . ?
C4 Ru1 C3 C2 -117.5(4) . . . . ?
C5 Ru1 C3 C2 -79.9(3) . . . . ?
C1 Ru1 C3 C2 -37.3(3) . . . . ?
Ga1 Ru1 C3 C2 -5.6(4) . . . . ?
Ga2 Ru1 C3 C2 -171.4(2) . . . . ?
Ga3 Ru1 C3 C2 95.3(3) . . . . ?
C4 Ru1 C3 C8 118.8(6) . . . . ?
C5 Ru1 C3 C8 156.4(5) . . . . ?
C2 Ru1 C3 C8 -123.7(6) . . . . ?
C1 Ru1 C3 C8 -161.0(5) . . . . ?
Ga1 Ru1 C3 C8 -129.3(4) . . . . ?
Ga2 Ru1 C3 C8 64.9(5) . . . . ?
Ga3 Ru1 C3 C8 -28.4(5) . . . . ?
C2 C3 C4 C5 -0.5(5) . . . . ?
C8 C3 C4 C5 171.1(4) . . . . ?
Ru1 C3 C4 C5 -62.3(3) . . . . ?
C2 C3 C4 C9 -171.2(4) . . . . ?
C8 C3 C4 C9 0.5(7) . . . . ?
Ru1 C3 C4 C9 127.0(5) . . . . ?
C2 C3 C4 Ru1 61.8(3) . . . . ?
C8 C3 C4 Ru1 -126.6(5) . . . . ?
C3 Ru1 C4 C5 117.3(4) . . . . ?
C2 Ru1 C4 C5 79.6(3) . . . . ?
C1 Ru1 C4 C5 37.9(3) . . . . ?
Ga1 Ru1 C4 C5 -12.3(4) . . . . ?
Ga2 Ru1 C4 C5 -109.1(2) . . . . ?
Ga3 Ru1 C4 C5 159.5(2) . . . . ?
C5 Ru1 C4 C3 -117.3(4) . . . . ?
C2 Ru1 C4 C3 -37.7(3) . . . . ?
C1 Ru1 C4 C3 -79.4(3) . . . . ?
Ga1 Ru1 C4 C3 -129.6(3) . . . . ?
Ga2 Ru1 C4 C3 133.7(3) . . . . ?
Ga3 Ru1 C4 C3 42.2(3) . . . . ?
C5 Ru1 C4 C9 122.9(6) . . . . ?
C3 Ru1 C4 C9 -119.8(6) . . . . ?
C2 Ru1 C4 C9 -157.5(5) . . . . ?
C1 Ru1 C4 C9 160.8(5) . . . . ?
Ga1 Ru1 C4 C9 110.6(5) . . . . ?
Ga2 Ru1 C4 C9 13.8(5) . . . . ?
Ga3 Ru1 C4 C9 -77.6(5) . . . . ?
C3 C4 C5 C1 -0.5(5) . . . . ?
C9 C4 C5 C1 169.9(4) . . . . ?
Ru1 C4 C5 C1 -62.8(3) . . . . ?
C3 C4 C5 C10 -172.1(4) . . . . ?
C9 C4 C5 C10 -1.7(8) . . . . ?
Ru1 C4 C5 C10 125.7(5) . . . . ?
C3 C4 C5 Ru1 62.3(3) . . . . ?
C9 C4 C5 Ru1 -127.4(5) . . . . ?
C2 C1 C5 C4 1.4(5) . . . . ?
C6 C1 C5 C4 -169.5(4) . . . . ?
Ru1 C1 C5 C4 62.3(3) . . . . ?
C2 C1 C5 C10 173.0(4) . . . . ?
C6 C1 C5 C10 2.1(7) . . . . ?
Ru1 C1 C5 C10 -126.1(5) . . . . ?
C2 C1 C5 Ru1 -60.9(3) . . . . ?
C6 C1 C5 Ru1 128.3(4) . . . . ?
C3 Ru1 C5 C4 -37.7(3) . . . . ?
C2 Ru1 C5 C4 -80.6(3) . . . . ?
C1 Ru1 C5 C4 -116.8(4) . . . . ?
Ga1 Ru1 C5 C4 172.3(2) . . . . ?
Ga2 Ru1 C5 C4 75.8(2) . . . . ?
Ga3 Ru1 C5 C4 -50.9(5) . . . . ?
C4 Ru1 C5 C1 116.8(4) . . . . ?
C3 Ru1 C5 C1 79.1(3) . . . . ?
C2 Ru1 C5 C1 36.2(3) . . . . ?
Ga1 Ru1 C5 C1 -70.9(3) . . . . ?
Ga2 Ru1 C5 C1 -167.4(2) . . . . ?
Ga3 Ru1 C5 C1 65.9(5) . . . . ?
C4 Ru1 C5 C10 -121.5(6) . . . . ?
C3 Ru1 C5 C10 -159.3(5) . . . . ?
C2 Ru1 C5 C10 157.8(5) . . . . ?
C1 Ru1 C5 C10 121.6(6) . . . . ?
Ga1 Ru1 C5 C10 50.8(5) . . . . ?
Ga2 Ru1 C5 C10 -45.8(5) . . . . ?
Ga3 Ru1 C5 C10 -172.5(3) . . . . ?
C13 Ga1 C11 C12 38.0(3) . . . . ?
C14 Ga1 C11 C12 80.9(3) . . . . ?
C15 Ga1 C11 C12 117.8(4) . . . . ?
Ru1 Ga1 C11 C12 -123.9(2) . . . . ?
C13 Ga1 C11 C15 -79.8(3) . . . . ?
C14 Ga1 C11 C15 -36.9(3) . . . . ?
C12 Ga1 C11 C15 -117.8(4) . . . . ?
Ru1 Ga1 C11 C15 118.3(3) . . . . ?
C13 Ga1 C11 C16 161.1(5) . . . . ?
C14 Ga1 C11 C16 -156.0(5) . . . . ?
C12 Ga1 C11 C16 123.1(6) . . . . ?
C15 Ga1 C11 C16 -119.1(6) . . . . ?
Ru1 Ga1 C11 C16 -0.8(5) . . . . ?
C15 C11 C12 C13 0.1(5) . . . . ?
C16 C11 C12 C13 174.3(5) . . . . ?
Ga1 C11 C12 C13 -61.4(3) . . . . ?
C15 C11 C12 C17 -175.1(4) . . . . ?
C16 C11 C12 C17 -0.9(8) . . . . ?
Ga1 C11 C12 C17 123.4(5) . . . . ?
C15 C11 C12 Ga1 61.5(3) . . . . ?
C16 C11 C12 Ga1 -124.3(5) . . . . ?
C13 Ga1 C12 C11 -116.3(4) . . . . ?
C14 Ga1 C12 C11 -78.3(3) . . . . ?
C15 Ga1 C12 C11 -36.5(3) . . . . ?
Ru1 Ga1 C12 C11 100.4(3) . . . . ?
C14 Ga1 C12 C13 38.1(3) . . . . ?
C15 Ga1 C12 C13 79.8(3) . . . . ?
C11 Ga1 C12 C13 116.3(4) . . . . ?
Ru1 Ga1 C12 C13 -143.2(2) . . . . ?
C13 Ga1 C12 C17 119.2(5) . . . . ?
C14 Ga1 C12 C17 157.2(5) . . . . ?
C15 Ga1 C12 C17 -161.0(5) . . . . ?
C11 Ga1 C12 C17 -124.5(6) . . . . ?
Ru1 Ga1 C12 C17 -24.0(5) . . . . ?
C11 C12 C13 C14 -0.3(5) . . . . ?
C17 C12 C13 C14 175.0(4) . . . . ?
Ga1 C12 C13 C14 -64.9(3) . . . . ?
C11 C12 C13 C18 -173.1(4) . . . . ?
C17 C12 C13 C18 2.2(8) . . . . ?
Ga1 C12 C13 C18 122.3(5) . . . . ?
C11 C12 C13 Ga1 64.6(3) . . . . ?
C17 C12 C13 Ga1 -120.1(5) . . . . ?
C14 Ga1 C13 C12 -116.2(4) . . . . ?
C15 Ga1 C13 C12 -78.0(3) . . . . ?
C11 Ga1 C13 C12 -36.9(3) . . . . ?
Ru1 Ga1 C13 C12 107.2(4) . . . . ?
C12 Ga1 C13 C14 116.2(4) . . . . ?
C15 Ga1 C13 C14 38.1(3) . . . . ?
C11 Ga1 C13 C14 79.3(3) . . . . ?
Ru1 Ga1 C13 C14 -136.6(3) . . . . ?
C14 Ga1 C13 C18 121.8(6) . . . . ?
C12 Ga1 C13 C18 -122.0(6) . . . . ?
C15 Ga1 C13 C18 160.0(5) . . . . ?
C11 Ga1 C13 C18 -158.9(5) . . . . ?
Ru1 Ga1 C13 C18 -14.8(8) . . . . ?
C12 C13 C14 C15 0.3(5) . . . . ?
C18 C13 C14 C15 173.0(5) . . . . ?
Ga1 C13 C14 C15 -65.9(3) . . . . ?
C12 C13 C14 C19 -176.2(5) . . . . ?
C18 C13 C14 C19 -3.5(8) . . . . ?
Ga1 C13 C14 C19 117.6(5) . . . . ?
C12 C13 C14 Ga1 66.2(3) . . . . ?
C18 C13 C14 Ga1 -121.1(5) . . . . ?
C13 Ga1 C14 C15 114.6(4) . . . . ?
C12 Ga1 C14 C15 77.1(3) . . . . ?
C11 Ga1 C14 C15 36.2(3) . . . . ?
Ru1 Ga1 C14 C15 -101.2(4) . . . . ?
C12 Ga1 C14 C13 -37.5(3) . . . . ?
C15 Ga1 C14 C13 -114.6(4) . . . . ?
C11 Ga1 C14 C13 -78.4(3) . . . . ?
Ru1 Ga1 C14 C13 144.2(3) . . . . ?
C13 Ga1 C14 C19 -121.0(6) . . . . ?
C12 Ga1 C14 C19 -158.5(5) . . . . ?
C15 Ga1 C14 C19 124.4(6) . . . . ?
C11 Ga1 C14 C19 160.7(5) . . . . ?
Ru1 Ga1 C14 C19 23.3(7) . . . . ?
C13 C14 C15 C11 -0.2(5) . . . . ?
C19 C14 C15 C11 176.2(5) . . . . ?
Ga1 C14 C15 C11 -63.8(3) . . . . ?
C13 C14 C15 C20 -177.9(5) . . . . ?
C19 C14 C15 C20 -1.4(8) . . . . ?
Ga1 C14 C15 C20 118.6(5) . . . . ?
C13 C14 C15 Ga1 63.5(3) . . . . ?
C19 C14 C15 Ga1 -120.0(5) . . . . ?
C12 C11 C15 C14 0.1(5) . . . . ?
C16 C11 C15 C14 -174.3(4) . . . . ?
Ga1 C11 C15 C14 61.4(3) . . . . ?
C12 C11 C15 C20 177.8(4) . . . . ?
C16 C11 C15 C20 3.4(7) . . . . ?
Ga1 C11 C15 C20 -120.9(5) . . . . ?
C12 C11 C15 Ga1 -61.3(3) . . . . ?
C16 C11 C15 Ga1 124.3(5) . . . . ?
C13 Ga1 C15 C14 -39.0(3) . . . . ?
C12 Ga1 C15 C14 -81.4(3) . . . . ?
C11 Ga1 C15 C14 -117.8(4) . . . . ?
Ru1 Ga1 C15 C14 137.9(2) . . . . ?
C13 Ga1 C15 C11 78.8(3) . . . . ?
C14 Ga1 C15 C11 117.8(4) . . . . ?
C12 Ga1 C15 C11 36.4(3) . . . . ?
Ru1 Ga1 C15 C11 -104.2(3) . . . . ?
C13 Ga1 C15 C20 -160.9(5) . . . . ?
C14 Ga1 C15 C20 -121.9(6) . . . . ?
C12 Ga1 C15 C20 156.7(5) . . . . ?
C11 Ga1 C15 C20 120.3(6) . . . . ?
Ru1 Ga1 C15 C20 16.1(6) . . . . ?
C22 Ga2 C21 C25 -115.8(4) . . . . ?
C23 Ga2 C21 C25 -78.3(3) . . . . ?
C24 Ga2 C21 C25 -37.4(3) . . . . ?
Ru1 Ga2 C21 C25 137.4(3) . . . . ?
C25 Ga2 C21 C22 115.8(4) . . . . ?
C23 Ga2 C21 C22 37.6(3) . . . . ?
C24 Ga2 C21 C22 78.5(3) . . . . ?
Ru1 Ga2 C21 C22 -106.8(4) . . . . ?
C22 Ga2 C21 C26 122.1(6) . . . . ?
C25 Ga2 C21 C26 -122.1(5) . . . . ?
C23 Ga2 C21 C26 159.7(5) . . . . ?
C24 Ga2 C21 C26 -159.4(5) . . . . ?
Ru1 Ga2 C21 C26 15.3(6) . . . . ?
C25 C21 C22 C23 -0.1(5) . . . . ?
C26 C21 C22 C23 174.5(5) . . . . ?
Ga2 C21 C22 C23 -65.2(3) . . . . ?
C25 C21 C22 C27 -177.9(5) . . . . ?
C26 C21 C22 C27 -3.4(8) . . . . ?
Ga2 C21 C22 C27 116.9(5) . . . . ?
C25 C21 C22 Ga2 65.2(3) . . . . ?
C26 C21 C22 Ga2 -120.3(5) . . . . ?
C21 Ga2 C22 C23 115.7(4) . . . . ?
C25 Ga2 C22 C23 77.9(3) . . . . ?
C24 Ga2 C22 C23 36.5(3) . . . . ?
Ru1 Ga2 C22 C23 -106.2(3) . . . . ?
C25 Ga2 C22 C21 -37.7(3) . . . . ?
C23 Ga2 C22 C21 -115.7(4) . . . . ?
C24 Ga2 C22 C21 -79.2(3) . . . . ?
Ru1 Ga2 C22 C21 138.1(3) . . . . ?
C21 Ga2 C22 C27 -121.3(6) . . . . ?
C25 Ga2 C22 C27 -159.0(6) . . . . ?
C23 Ga2 C22 C27 123.1(6) . . . . ?
C24 Ga2 C22 C27 159.5(6) . . . . ?
Ru1 Ga2 C22 C27 16.8(6) . . . . ?
C21 C22 C23 C24 0.0(5) . . . . ?
C27 C22 C23 C24 177.8(5) . . . . ?
Ga2 C22 C23 C24 -63.3(3) . . . . ?
C21 C22 C23 C28 -175.8(4) . . . . ?
C27 C22 C23 C28 2.0(8) . . . . ?
Ga2 C22 C23 C28 120.8(5) . . . . ?
C21 C22 C23 Ga2 63.3(3) . . . . ?
C27 C22 C23 Ga2 -118.8(5) . . . . ?
C21 Ga2 C23 C24 78.9(3) . . . . ?
C22 Ga2 C23 C24 117.3(4) . . . . ?
C25 Ga2 C23 C24 36.7(3) . . . . ?
Ru1 Ga2 C23 C24 -122.6(3) . . . . ?
C21 Ga2 C23 C22 -38.5(3) . . . . ?
C25 Ga2 C23 C22 -80.7(3) . . . . ?
C24 Ga2 C23 C22 -117.3(4) . . . . ?
Ru1 Ga2 C23 C22 120.0(3) . . . . ?
C21 Ga2 C23 C28 -157.0(6) . . . . ?
C22 Ga2 C23 C28 -118.5(6) . . . . ?
C25 Ga2 C23 C28 160.8(6) . . . . ?
C24 Ga2 C23 C28 124.1(6) . . . . ?
Ru1 Ga2 C23 C28 1.5(6) . . . . ?
C22 C23 C24 C25 0.1(5) . . . . ?
C28 C23 C24 C25 175.7(5) . . . . ?
Ga2 C23 C24 C25 -61.5(3) . . . . ?
C22 C23 C24 C29 -172.2(4) . . . . ?
C28 C23 C24 C29 3.5(8) . . . . ?
Ga2 C23 C24 C29 126.2(5) . . . . ?
C22 C23 C24 Ga2 61.6(3) . . . . ?
C28 C23 C24 Ga2 -122.7(5) . . . . ?
C21 Ga2 C24 C23 -80.1(3) . . . . ?
C22 Ga2 C24 C23 -37.2(3) . . . . ?
C25 Ga2 C24 C23 -118.1(4) . . . . ?
Ru1 Ga2 C24 C23 103.7(3) . . . . ?
C21 Ga2 C24 C25 37.9(3) . . . . ?
C22 Ga2 C24 C25 80.8(3) . . . . ?
C23 Ga2 C24 C25 118.1(4) . . . . ?
Ru1 Ga2 C24 C25 -138.2(2) . . . . ?
C21 Ga2 C24 C29 156.2(5) . . . . ?
C22 Ga2 C24 C29 -160.9(5) . . . . ?
C25 Ga2 C24 C29 118.3(6) . . . . ?
C23 Ga2 C24 C29 -123.7(6) . . . . ?
Ru1 Ga2 C24 C29 -20.0(6) . . . . ?
C22 C21 C25 C24 0.1(5) . . . . ?
C26 C21 C25 C24 -174.5(4) . . . . ?
Ga2 C21 C25 C24 64.5(3) . . . . ?
C22 C21 C25 C30 170.9(4) . . . . ?
C26 C21 C25 C30 -3.7(8) . . . . ?
Ga2 C21 C25 C30 -124.7(5) . . . . ?
C22 C21 C25 Ga2 -64.4(3) . . . . ?
C26 C21 C25 Ga2 121.0(5) . . . . ?
C23 C24 C25 C21 -0.1(5) . . . . ?
C29 C24 C25 C21 172.5(4) . . . . ?
Ga2 C24 C25 C21 -62.3(3) . . . . ?
C23 C24 C25 C30 -171.3(4) . . . . ?
C29 C24 C25 C30 1.3(7) . . . . ?
Ga2 C24 C25 C30 126.5(5) . . . . ?
C23 C24 C25 Ga2 62.2(3) . . . . ?
C29 C24 C25 Ga2 -125.2(4) . . . . ?
C22 Ga2 C25 C21 38.3(3) . . . . ?
C23 Ga2 C25 C21 80.0(3) . . . . ?
C24 Ga2 C25 C21 116.1(4) . . . . ?
Ru1 Ga2 C25 C21 -135.6(3) . . . . ?
C21 Ga2 C25 C24 -116.1(4) . . . . ?
C22 Ga2 C25 C24 -77.9(3) . . . . ?
C23 Ga2 C25 C24 -36.2(3) . . . . ?
Ru1 Ga2 C25 C24 108.3(4) . . . . ?
C21 Ga2 C25 C30 122.7(6) . . . . ?
C22 Ga2 C25 C30 160.9(5) . . . . ?
C23 Ga2 C25 C30 -157.4(5) . . . . ?
C24 Ga2 C25 C30 -121.2(6) . . . . ?
Ru1 Ga2 C25 C30 -12.9(7) . . . . ?
C33 Ga3 C31 C32 37.1(3) . . . . ?
C34 Ga3 C31 C32 79.1(3) . . . . ?
C35 Ga3 C31 C32 116.1(4) . . . . ?
Ru1 Ga3 C31 C32 -103.7(3) . . . . ?
C32 Ga3 C31 C35 -116.1(4) . . . . ?
C33 Ga3 C31 C35 -78.9(3) . . . . ?
C34 Ga3 C31 C35 -36.9(3) . . . . ?
Ru1 Ga3 C31 C35 140.2(2) . . . . ?
C32 Ga3 C31 C36 123.1(5) . . . . ?
C33 Ga3 C31 C36 160.2(5) . . . . ?
C34 Ga3 C31 C36 -157.8(5) . . . . ?
C35 Ga3 C31 C36 -120.9(5) . . . . ?
Ru1 Ga3 C31 C36 19.3(6) . . . . ?
C35 C31 C32 C33 0.6(5) . . . . ?
C36 C31 C32 C33 175.8(5) . . . . ?
Ga3 C31 C32 C33 -63.7(3) . . . . ?
C35 C31 C32 C37 -179.8(4) . . . . ?
C36 C31 C32 C37 -4.5(8) . . . . ?
Ga3 C31 C32 C37 116.0(5) . . . . ?
C35 C31 C32 Ga3 64.2(3) . . . . ?
C36 C31 C32 Ga3 -120.5(5) . . . . ?
C33 Ga3 C32 C31 -116.9(4) . . . . ?
C34 Ga3 C32 C31 -79.4(3) . . . . ?
C35 Ga3 C32 C31 -38.0(3) . . . . ?
Ru1 Ga3 C32 C31 130.2(2) . . . . ?
C31 Ga3 C32 C33 116.9(4) . . . . ?
C34 Ga3 C32 C33 37.5(3) . . . . ?
C35 Ga3 C32 C33 78.9(3) . . . . ?
Ru1 Ga3 C32 C33 -112.9(3) . . . . ?
C33 Ga3 C32 C37 124.5(5) . . . . ?
C31 Ga3 C32 C37 -118.6(5) . . . . ?
C34 Ga3 C32 C37 162.0(4) . . . . ?
C35 Ga3 C32 C37 -156.6(4) . . . . ?
Ru1 Ga3 C32 C37 11.6(5) . . . . ?
C31 C32 C33 C34 0.1(6) . . . . ?
C37 C32 C33 C34 -179.5(5) . . . . ?
Ga3 C32 C33 C34 -63.8(3) . . . . ?
C31 C32 C33 C38 -172.3(5) . . . . ?
C37 C32 C33 C38 8.1(8) . . . . ?
Ga3 C32 C33 C38 123.8(5) . . . . ?
C31 C32 C33 Ga3 63.9(3) . . . . ?
C37 C32 C33 Ga3 -115.7(5) . . . . ?
C31 Ga3 C33 C32 -37.0(3) . . . . ?
C34 Ga3 C33 C32 -116.7(4) . . . . ?
C35 Ga3 C33 C32 -79.4(3) . . . . ?
Ru1 Ga3 C33 C32 113.3(3) . . . . ?
C32 Ga3 C33 C34 116.7(4) . . . . ?
C31 Ga3 C33 C34 79.6(3) . . . . ?
C35 Ga3 C33 C34 37.2(3) . . . . ?
Ru1 Ga3 C33 C34 -130.1(3) . . . . ?
C32 Ga3 C33 C38 -122.6(6) . . . . ?
C31 Ga3 C33 C38 -159.6(5) . . . . ?
C34 Ga3 C33 C38 120.8(6) . . . . ?
C35 Ga3 C33 C38 158.0(5) . . . . ?
Ru1 Ga3 C33 C38 -9.3(6) . . . . ?
C32 C33 C34 C35 -0.7(6) . . . . ?
C38 C33 C34 C35 171.8(5) . . . . ?
Ga3 C33 C34 C35 -64.2(3) . . . . ?
C32 C33 C34 C39 -178.4(5) . . . . ?
C38 C33 C34 C39 -5.8(8) . . . . ?
Ga3 C33 C34 C39 118.1(5) . . . . ?
C32 C33 C34 Ga3 63.6(3) . . . . ?
C38 C33 C34 Ga3 -123.9(5) . . . . ?
C32 Ga3 C34 C35 79.2(3) . . . . ?
C33 Ga3 C34 C35 116.3(4) . . . . ?
C31 Ga3 C34 C35 37.7(3) . . . . ?
Ru1 Ga3 C34 C35 -139.5(3) . . . . ?
C32 Ga3 C34 C33 -37.1(3) . . . . ?
C31 Ga3 C34 C33 -78.5(3) . . . . ?
C35 Ga3 C34 C33 -116.3(4) . . . . ?
Ru1 Ga3 C34 C33 104.3(3) . . . . ?
C32 Ga3 C34 C39 -159.4(5) . . . . ?
C33 Ga3 C34 C39 -122.3(6) . . . . ?
C31 Ga3 C34 C39 159.2(5) . . . . ?
C35 Ga3 C34 C39 121.4(5) . . . . ?
Ru1 Ga3 C34 C39 -18.0(6) . . . . ?
C33 C34 C35 C31 1.0(5) . . . . ?
C39 C34 C35 C31 178.7(4) . . . . ?
Ga3 C34 C35 C31 -62.3(3) . . . . ?
C33 C34 C35 C40 -170.2(5) . . . . ?
C39 C34 C35 C40 7.5(8) . . . . ?
Ga3 C34 C35 C40 126.5(5) . . . . ?
C33 C34 C35 Ga3 63.3(3) . . . . ?
C39 C34 C35 Ga3 -119.0(5) . . . . ?
C32 C31 C35 C34 -1.0(5) . . . . ?
C36 C31 C35 C34 -176.4(4) . . . . ?
Ga3 C31 C35 C34 62.7(3) . . . . ?
C32 C31 C35 C40 170.6(5) . . . . ?
C36 C31 C35 C40 -4.8(8) . . . . ?
Ga3 C31 C35 C40 -125.7(5) . . . . ?
C32 C31 C35 Ga3 -63.6(3) . . . . ?
C36 C31 C35 Ga3 121.0(5) . . . . ?
C32 Ga3 C35 C34 -79.3(3) . . . . ?
C33 Ga3 C35 C34 -37.7(3) . . . . ?
C31 Ga3 C35 C34 -116.6(4) . . . . ?
Ru1 Ga3 C35 C34 120.6(3) . . . . ?
C32 Ga3 C35 C31 37.3(3) . . . . ?
C33 Ga3 C35 C31 78.9(3) . . . . ?
C34 Ga3 C35 C31 116.6(4) . . . . ?
Ru1 Ga3 C35 C31 -122.7(3) . . . . ?
C32 Ga3 C35 C40 156.4(5) . . . . ?
C33 Ga3 C35 C40 -162.0(5) . . . . ?
C31 Ga3 C35 C40 119.1(6) . . . . ?
C34 Ga3 C35 C40 -124.3(6) . . . . ?
Ru1 Ga3 C35 C40 -3.7(7) . . . . ?
C47 B1 C41 C42 129.9(5) . . . . ?
C59 B1 C41 C42 -110.0(5) . . . . ?
C53 B1 C41 C42 11.2(6) . . . . ?
C47 B1 C41 C46 -49.0(6) . . . . ?
C59 B1 C41 C46 71.0(6) . . . . ?
C53 B1 C41 C46 -167.7(4) . . . . ?
C46 C41 C42 C43 -0.8(7) . . . . ?
B1 C41 C42 C43 -179.8(4) . . . . ?
C41 C42 C43 C44 -0.4(7) . . . . ?
C42 C43 C44 C45 0.4(7) . . . . ?
C43 C44 C45 C46 0.9(7) . . . . ?
C44 C45 C46 C41 -2.2(8) . . . . ?
C42 C41 C46 C45 2.1(7) . . . . ?
B1 C41 C46 C45 -178.9(5) . . . . ?
C59 B1 C47 C52 31.1(6) . . . . ?
C41 B1 C47 C52 152.8(4) . . . . ?
C53 B1 C47 C52 -87.4(5) . . . . ?
C59 B1 C47 C48 -151.5(4) . . . . ?
C41 B1 C47 C48 -29.8(6) . . . . ?
C53 B1 C47 C48 90.0(5) . . . . ?
C52 C47 C48 C49 1.7(7) . . . . ?
B1 C47 C48 C49 -175.9(5) . . . . ?
C47 C48 C49 C50 -2.0(8) . . . . ?
C48 C49 C50 C51 1.4(8) . . . . ?
C49 C50 C51 C52 -0.8(8) . . . . ?
C50 C51 C52 C47 0.6(8) . . . . ?
C48 C47 C52 C51 -1.0(7) . . . . ?
B1 C47 C52 C51 176.6(5) . . . . ?
C47 B1 C53 C58 -24.0(6) . . . . ?
C59 B1 C53 C58 -141.5(4) . . . . ?
C41 B1 C53 C58 96.5(5) . . . . ?
C47 B1 C53 C54 158.0(4) . . . . ?
C59 B1 C53 C54 40.4(6) . . . . ?
C41 B1 C53 C54 -81.6(5) . . . . ?
C58 C53 C54 C55 0.7(7) . . . . ?
B1 C53 C54 C55 178.9(5) . . . . ?
C53 C54 C55 C56 0.5(8) . . . . ?
C54 C55 C56 C57 -2.1(8) . . . . ?
C55 C56 C57 C58 2.5(7) . . . . ?
C56 C57 C58 C53 -1.3(7) . . . . ?
C54 C53 C58 C57 -0.3(7) . . . . ?
B1 C53 C58 C57 -178.5(4) . . . . ?
C47 B1 C59 C64 97.7(5) . . . . ?
C41 B1 C59 C64 -23.8(7) . . . . ?
C53 B1 C59 C64 -145.0(4) . . . . ?
C47 B1 C59 C60 -79.7(6) . . . . ?
C41 B1 C59 C60 158.8(4) . . . . ?
C53 B1 C59 C60 37.6(6) . . . . ?
C64 C59 C60 C61 -3.7(8) . . . . ?
B1 C59 C60 C61 173.9(5) . . . . ?
C59 C60 C61 C62 2.0(9) . . . . ?
C60 C61 C62 C63 -0.1(9) . . . . ?
C61 C62 C63 C64 -0.1(8) . . . . ?
C60 C59 C64 C63 3.6(7) . . . . ?
B1 C59 C64 C63 -173.9(4) . . . . ?
C62 C63 C64 C59 -1.8(8) . . . . ?
C1A Ru1A Ga1A C12A 89.4(4) . . . . ?
C2A Ru1A Ga1A C12A 131.7(5) . . . . ?
C3A Ru1A Ga1A C12A 172.5(4) . . . . ?
C5A Ru1A Ga1A C12A 111.7(4) . . . . ?
C4A Ru1A Ga1A C12A 149.8(4) . . . . ?
Ga2A Ru1A Ga1A C12A -94.3(4) . . . . ?
Ga3A Ru1A Ga1A C12A -3.6(4) . . . . ?
C1A Ru1A Ga1A C11A -175.7(4) . . . . ?
C2A Ru1A Ga1A C11A -133.4(5) . . . . ?
C3A Ru1A Ga1A C11A -92.6(4) . . . . ?
C5A Ru1A Ga1A C11A -153.4(3) . . . . ?
C4A Ru1A Ga1A C11A -115.3(3) . . . . ?
Ga2A Ru1A Ga1A C11A 0.6(3) . . . . ?
Ga3A Ru1A Ga1A C11A 91.4(3) . . . . ?
C1A Ru1A Ga1A C13A 14.2(3) . . . . ?
C2A Ru1A Ga1A C13A 56.5(5) . . . . ?
C3A Ru1A Ga1A C13A 97.3(3) . . . . ?
C5A Ru1A Ga1A C13A 36.5(3) . . . . ?
C4A Ru1A Ga1A C13A 74.6(3) . . . . ?
Ga2A Ru1A Ga1A C13A -169.5(3) . . . . ?
Ga3A Ru1A Ga1A C13A -78.8(3) . . . . ?
C1A Ru1A Ga1A C15A -104.7(3) . . . . ?
C2A Ru1A Ga1A C15A -62.4(4) . . . . ?
C3A Ru1A Ga1A C15A -21.6(3) . . . . ?
C5A Ru1A Ga1A C15A -82.4(3) . . . . ?
C4A Ru1A Ga1A C15A -44.3(3) . . . . ?
Ga2A Ru1A Ga1A C15A 71.6(3) . . . . ?
Ga3A Ru1A Ga1A C15A 162.3(3) . . . . ?
C1A Ru1A Ga1A C14A -45.8(3) . . . . ?
C2A Ru1A Ga1A C14A -3.5(4) . . . . ?
C3A Ru1A Ga1A C14A 37.3(3) . . . . ?
C5A Ru1A Ga1A C14A -23.6(3) . . . . ?
C4A Ru1A Ga1A C14A 14.6(3) . . . . ?
Ga2A Ru1A Ga1A C14A 130.5(2) . . . . ?
Ga3A Ru1A Ga1A C14A -138.8(2) . . . . ?
C1A Ru1A Ga2A C24A -129.5(4) . . . . ?
C2A Ru1A Ga2A C24A -141.1(4) . . . . ?
C3A Ru1A Ga2A C24A -177.2(4) . . . . ?
C5A Ru1A Ga2A C24A 163.3(4) . . . . ?
C4A Ru1A Ga2A C24A 153.0(4) . . . . ?
Ga1A Ru1A Ga2A C24A 55.0(3) . . . . ?
Ga3A Ru1A Ga2A C24A -36.4(3) . . . . ?
C1A Ru1A Ga2A C23A -46.9(3) . . . . ?
C2A Ru1A Ga2A C23A -58.6(3) . . . . ?
C3A Ru1A Ga2A C23A -94.6(3) . . . . ?
C5A Ru1A Ga2A C23A -114.2(4) . . . . ?
C4A Ru1A Ga2A C23A -124.4(3) . . . . ?
Ga1A Ru1A Ga2A C23A 137.5(2) . . . . ?
Ga3A Ru1A Ga2A C23A 46.2(2) . . . . ?
C1A Ru1A Ga2A C25A 146.3(3) . . . . ?
C2A Ru1A Ga2A C25A 134.7(3) . . . . ?
C3A Ru1A Ga2A C25A 98.6(3) . . . . ?
C5A Ru1A Ga2A C25A 79.1(4) . . . . ?
C4A Ru1A Ga2A C25A 68.8(3) . . . . ?
Ga1A Ru1A Ga2A C25A -29.2(3) . . . . ?
Ga3A Ru1A Ga2A C25A -120.6(3) . . . . ?
C1A Ru1A Ga2A C22A 19.0(3) . . . . ?
C2A Ru1A Ga2A C22A 7.4(2) . . . . ?
C3A Ru1A Ga2A C22A -28.7(2) . . . . ?
C5A Ru1A Ga2A C22A -48.2(3) . . . . ?
C4A Ru1A Ga2A C22A -58.5(2) . . . . ?
Ga1A Ru1A Ga2A C22A -156.54(19) . . . . ?
Ga3A Ru1A Ga2A C22A 112.13(19) . . . . ?
C1A Ru1A Ga2A C21A 79.7(3) . . . . ?
C2A Ru1A Ga2A C21A 68.0(3) . . . . ?
C3A Ru1A Ga2A C21A 32.0(3) . . . . ?
C5A Ru1A Ga2A C21A 12.5(4) . . . . ?
C4A Ru1A Ga2A C21A 2.2(3) . . . . ?
Ga1A Ru1A Ga2A C21A -95.8(2) . . . . ?
Ga3A Ru1A Ga2A C21A 172.8(2) . . . . ?
C1A Ru1A Ga3A C34A 106.1(3) . . . . ?
C2A Ru1A Ga3A C34A 70.2(3) . . . . ?
C3A Ru1A Ga3A C34A 59.3(4) . . . . ?
C5A Ru1A Ga3A C34A 136.9(3) . . . . ?
C4A Ru1A Ga3A C34A 128.1(4) . . . . ?
Ga1A Ru1A Ga3A C34A -125.7(3) . . . . ?
Ga2A Ru1A Ga3A C34A -33.4(3) . . . . ?
C1A Ru1A Ga3A C35A -164.2(4) . . . . ?
C2A Ru1A Ga3A C35A 159.8(4) . . . . ?
C3A Ru1A Ga3A C35A 148.9(4) . . . . ?
C5A Ru1A Ga3A C35A -133.5(4) . . . . ?
C4A Ru1A Ga3A C35A -142.2(4) . . . . ?
Ga1A Ru1A Ga3A C35A -36.1(3) . . . . ?
Ga2A Ru1A Ga3A C35A 56.2(3) . . . . ?
C1A Ru1A Ga3A C33A 34.4(3) . . . . ?
C2A Ru1A Ga3A C33A -1.5(3) . . . . ?
C3A Ru1A Ga3A C33A -12.5(3) . . . . ?
C5A Ru1A Ga3A C33A 65.1(3) . . . . ?
C4A Ru1A Ga3A C33A 56.4(3) . . . . ?
Ga1A Ru1A Ga3A C33A 162.6(2) . . . . ?
Ga2A Ru1A Ga3A C33A -105.1(2) . . . . ?
C1A Ru1A Ga3A C31A -87.9(3) . . . . ?
C2A Ru1A Ga3A C31A -123.9(3) . . . . ?
C3A Ru1A Ga3A C31A -134.8(3) . . . . ?
C5A Ru1A Ga3A C31A -57.2(3) . . . . ?
C4A Ru1A Ga3A C31A -65.9(4) . . . . ?
Ga1A Ru1A Ga3A C31A 40.3(3) . . . . ?
Ga2A Ru1A Ga3A C31A 132.6(3) . . . . ?
C1A Ru1A Ga3A C32A -25.1(3) . . . . ?
C2A Ru1A Ga3A C32A -61.1(3) . . . . ?
C3A Ru1A Ga3A C32A -72.0(3) . . . . ?
C5A Ru1A Ga3A C32A 5.6(3) . . . . ?
C4A Ru1A Ga3A C32A -3.1(4) . . . . ?
Ga1A Ru1A Ga3A C32A 103.1(2) . . . . ?
Ga2A Ru1A Ga3A C32A -164.6(2) . . . . ?
C3A Ru1A C1A C2A 37.3(3) . . . . ?
C5A Ru1A C1A C2A 117.6(4) . . . . ?
C4A Ru1A C1A C2A 79.7(3) . . . . ?
Ga1A Ru1A C1A C2A 155.6(2) . . . . ?
Ga2A Ru1A C1A C2A -18.8(4) . . . . ?
Ga3A Ru1A C1A C2A -111.6(3) . . . . ?
C2A Ru1A C1A C5A -117.6(4) . . . . ?
C3A Ru1A C1A C5A -80.3(3) . . . . ?
C4A Ru1A C1A C5A -37.9(3) . . . . ?
Ga1A Ru1A C1A C5A 38.0(3) . . . . ?
Ga2A Ru1A C1A C5A -136.3(2) . . . . ?
Ga3A Ru1A C1A C5A 130.9(2) . . . . ?
C2A Ru1A C1A C6A 121.0(7) . . . . ?
C3A Ru1A C1A C6A 158.3(6) . . . . ?
C5A Ru1A C1A C6A -121.4(7) . . . . ?
C4A Ru1A C1A C6A -159.3(6) . . . . ?
Ga1A Ru1A C1A C6A -83.4(6) . . . . ?
Ga2A Ru1A C1A C6A 102.2(5) . . . . ?
Ga3A Ru1A C1A C6A 9.4(5) . . . . ?
C5A C1A C2A C3A 0.8(5) . . . . ?
C6A C1A C2A C3A 169.4(5) . . . . ?
Ru1A C1A C2A C3A -61.8(3) . . . . ?
C5A C1A C2A C7A -171.6(5) . . . . ?
C6A C1A C2A C7A -3.0(8) . . . . ?
Ru1A C1A C2A C7A 125.7(5) . . . . ?
C5A C1A C2A Ru1A 62.6(3) . . . . ?
C6A C1A C2A Ru1A -128.7(5) . . . . ?
C1A Ru1A C2A C3A 117.7(4) . . . . ?
C5A Ru1A C2A C3A 80.3(3) . . . . ?
C4A Ru1A C2A C3A 37.5(3) . . . . ?
Ga1A Ru1A C2A C3A 57.9(5) . . . . ?
Ga2A Ru1A C2A C3A -74.7(3) . . . . ?
Ga3A Ru1A C2A C3A -168.7(3) . . . . ?
C3A Ru1A C2A C1A -117.7(4) . . . . ?
C5A Ru1A C2A C1A -37.5(3) . . . . ?
C4A Ru1A C2A C1A -80.2(3) . . . . ?
Ga1A Ru1A C2A C1A -59.9(5) . . . . ?
Ga2A Ru1A C2A C1A 167.6(3) . . . . ?
Ga3A Ru1A C2A C1A 73.6(3) . . . . ?
C1A Ru1A C2A C7A -121.9(6) . . . . ?
C3A Ru1A C2A C7A 120.3(6) . . . . ?
C5A Ru1A C2A C7A -159.4(5) . . . . ?
C4A Ru1A C2A C7A 157.9(5) . . . . ?
Ga1A Ru1A C2A C7A 178.2(3) . . . . ?
Ga2A Ru1A C2A C7A 45.7(5) . . . . ?
Ga3A Ru1A C2A C7A -48.4(5) . . . . ?
C1A C2A C3A C4A -0.8(5) . . . . ?
C7A C2A C3A C4A 171.8(5) . . . . ?
Ru1A C2A C3A C4A -62.3(3) . . . . ?
C1A C2A C3A C8A -172.0(4) . . . . ?
C7A C2A C3A C8A 0.6(8) . . . . ?
Ru1A C2A C3A C8A 126.5(5) . . . . ?
C1A C2A C3A Ru1A 61.5(3) . . . . ?
C7A C2A C3A Ru1A -125.9(5) . . . . ?
C1A Ru1A C3A C2A -37.4(3) . . . . ?
C5A Ru1A C3A C2A -79.9(3) . . . . ?
C4A Ru1A C3A C2A -117.3(4) . . . . ?
Ga1A Ru1A C3A C2A -156.3(2) . . . . ?
Ga2A Ru1A C3A C2A 110.0(3) . . . . ?
Ga3A Ru1A C3A C2A 17.5(4) . . . . ?
C1A Ru1A C3A C4A 79.9(3) . . . . ?
C2A Ru1A C3A C4A 117.3(4) . . . . ?
C5A Ru1A C3A C4A 37.4(3) . . . . ?
Ga1A Ru1A C3A C4A -38.9(3) . . . . ?
Ga2A Ru1A C3A C4A -132.7(3) . . . . ?
Ga3A Ru1A C3A C4A 134.8(2) . . . . ?
C1A Ru1A C3A C8A -159.5(5) . . . . ?
C2A Ru1A C3A C8A -122.1(6) . . . . ?
C5A Ru1A C3A C8A 158.0(5) . . . . ?
C4A Ru1A C3A C8A 120.5(6) . . . . ?
Ga1A Ru1A C3A C8A 81.6(5) . . . . ?
Ga2A Ru1A C3A C8A -12.2(5) . . . . ?
Ga3A Ru1A C3A C8A -104.6(5) . . . . ?
C2A C3A C4A C5A 0.5(5) . . . . ?
C8A C3A C4A C5A 171.9(4) . . . . ?
Ru1A C3A C4A C5A -61.6(3) . . . . ?
C2A C3A C4A C9A -169.2(4) . . . . ?
C8A C3A C4A C9A 2.2(7) . . . . ?
Ru1A C3A C4A C9A 128.7(5) . . . . ?
C2A C3A C4A Ru1A 62.1(3) . . . . ?
C8A C3A C4A Ru1A -126.5(5) . . . . ?
C1A Ru1A C4A C3A -80.1(3) . . . . ?
C2A Ru1A C4A C3A -37.5(3) . . . . ?
C5A Ru1A C4A C3A -117.9(4) . . . . ?
Ga1A Ru1A C4A C3A 150.0(2) . . . . ?
Ga2A Ru1A C4A C3A 54.5(3) . . . . ?
Ga3A Ru1A C4A C3A -105.0(3) . . . . ?
C1A Ru1A C4A C5A 37.8(3) . . . . ?
C2A Ru1A C4A C5A 80.4(3) . . . . ?
C3A Ru1A C4A C5A 117.9(4) . . . . ?
Ga1A Ru1A C4A C5A -92.1(3) . . . . ?
Ga2A Ru1A C4A C5A 172.4(2) . . . . ?
Ga3A Ru1A C4A C5A 12.9(4) . . . . ?
C1A Ru1A C4A C9A 158.3(5) . . . . ?
C2A Ru1A C4A C9A -159.1(5) . . . . ?
C3A Ru1A C4A C9A -121.6(6) . . . . ?
C5A Ru1A C4A C9A 120.5(6) . . . . ?
Ga1A Ru1A C4A C9A 28.4(5) . . . . ?
Ga2A Ru1A C4A C9A -67.1(5) . . . . ?
Ga3A Ru1A C4A C9A 133.4(4) . . . . ?
C2A C1A C5A C4A -0.5(5) . . . . ?
C6A C1A C5A C4A -169.1(4) . . . . ?
Ru1A C1A C5A C4A 62.0(3) . . . . ?
C2A C1A C5A C10A 170.2(4) . . . . ?
C6A C1A C5A C10A 1.6(8) . . . . ?
Ru1A C1A C5A C10A -127.3(5) . . . . ?
C2A C1A C5A Ru1A -62.5(3) . . . . ?
C6A C1A C5A Ru1A 128.9(5) . . . . ?
C3A C4A C5A C1A 0.0(5) . . . . ?
C9A C4A C5A C1A 169.8(4) . . . . ?
Ru1A C4A C5A C1A -61.6(3) . . . . ?
C3A C4A C5A C10A -170.8(4) . . . . ?
C9A C4A C5A C10A -1.0(7) . . . . ?
Ru1A C4A C5A C10A 127.7(5) . . . . ?
C3A C4A C5A Ru1A 61.6(3) . . . . ?
C9A C4A C5A Ru1A -128.7(4) . . . . ?
C2A Ru1A C5A C1A 37.4(3) . . . . ?
C3A Ru1A C5A C1A 79.8(3) . . . . ?
C4A Ru1A C5A C1A 116.9(4) . . . . ?
Ga1A Ru1A C5A C1A -150.8(2) . . . . ?
Ga2A Ru1A C5A C1A 101.8(3) . . . . ?
Ga3A Ru1A C5A C1A -56.5(3) . . . . ?
C1A Ru1A C5A C4A -116.9(4) . . . . ?
C2A Ru1A C5A C4A -79.5(3) . . . . ?
C3A Ru1A C5A C4A -37.1(3) . . . . ?
Ga1A Ru1A C5A C4A 92.2(3) . . . . ?
Ga2A Ru1A C5A C4A -15.2(5) . . . . ?
Ga3A Ru1A C5A C4A -173.4(2) . . . . ?
C1A Ru1A C5A C10A 121.8(6) . . . . ?
C2A Ru1A C5A C10A 159.2(5) . . . . ?
C3A Ru1A C5A C10A -158.5(5) . . . . ?
C4A Ru1A C5A C10A -121.3(6) . . . . ?
Ga1A Ru1A C5A C10A -29.1(5) . . . . ?
Ga2A Ru1A C5A C10A -136.5(4) . . . . ?
Ga3A Ru1A C5A C10A 65.3(5) . . . . ?
C12A Ga1A C11A C15A -116.0(5) . . . . ?
C13A Ga1A C11A C15A -77.5(3) . . . . ?
C14A Ga1A C11A C15A -36.2(3) . . . . ?
Ru1A Ga1A C11A C15A 108.9(4) . . . . ?
C13A Ga1A C11A C12A 38.5(3) . . . . ?
C15A Ga1A C11A C12A 116.0(5) . . . . ?
C14A Ga1A C11A C12A 79.8(3) . . . . ?
Ru1A Ga1A C11A C12A -135.1(3) . . . . ?
C12A Ga1A C11A C16A 118.1(6) . . . . ?
C13A Ga1A C11A C16A 156.6(6) . . . . ?
C15A Ga1A C11A C16A -125.9(6) . . . . ?
C14A Ga1A C11A C16A -162.1(6) . . . . ?
Ru1A Ga1A C11A C16A -17.0(7) . . . . ?
C15A C11A C12A C13A -0.3(6) . . . . ?
C16A C11A C12A C13A 175.0(5) . . . . ?
Ga1A C11A C12A C13A -65.3(3) . . . . ?
C15A C11A C12A C17A -171.6(5) . . . . ?
C16A C11A C12A C17A 3.7(8) . . . . ?
Ga1A C11A C12A C17A 123.4(5) . . . . ?
C15A C11A C12A Ga1A 65.0(3) . . . . ?
C16A C11A C12A Ga1A -119.7(5) . . . . ?
C11A Ga1A C12A C13A 114.3(4) . . . . ?
C15A Ga1A C12A C13A 77.6(3) . . . . ?
C14A Ga1A C12A C13A 36.9(3) . . . . ?
Ru1A Ga1A C12A C13A -111.7(4) . . . . ?
C13A Ga1A C12A C11A -114.3(4) . . . . ?
C15A Ga1A C12A C11A -36.7(3) . . . . ?
C14A Ga1A C12A C11A -77.3(3) . . . . ?
Ru1A Ga1A C12A C11A 134.0(3) . . . . ?
C11A Ga1A C12A C17A -120.5(8) . . . . ?
C13A Ga1A C12A C17A 125.3(7) . . . . ?
C15A Ga1A C12A C17A -157.2(7) . . . . ?
C14A Ga1A C12A C17A 162.2(7) . . . . ?
Ru1A Ga1A C12A C17A 13.5(9) . . . . ?
C11A C12A C13A C14A -0.1(6) . . . . ?
C17A C12A C13A C14A 170.9(5) . . . . ?
Ga1A C12A C13A C14A -65.0(4) . . . . ?
C11A C12A C13A C18A -176.5(5) . . . . ?
C17A C12A C13A C18A -5.5(9) . . . . ?
Ga1A C12A C13A C18A 118.7(5) . . . . ?
C11A C12A C13A Ga1A 64.9(3) . . . . ?
C17A C12A C13A Ga1A -124.2(6) . . . . ?
C12A Ga1A C13A C14A 116.4(4) . . . . ?
C11A Ga1A C13A C14A 77.2(3) . . . . ?
C15A Ga1A C13A C14A 36.3(3) . . . . ?
Ru1A Ga1A C13A C14A -107.7(3) . . . . ?
C11A Ga1A C13A C12A -39.2(3) . . . . ?
C15A Ga1A C13A C12A -80.0(3) . . . . ?
C14A Ga1A C13A C12A -116.4(4) . . . . ?
Ru1A Ga1A C13A C12A 135.9(3) . . . . ?
C12A Ga1A C13A C18A -119.0(8) . . . . ?
C11A Ga1A C13A C18A -158.2(7) . . . . ?
C15A Ga1A C13A C18A 161.0(7) . . . . ?
C14A Ga1A C13A C18A 124.6(8) . . . . ?
Ru1A Ga1A C13A C18A 16.9(8) . . . . ?
C12A C13A C14A C15A 0.4(6) . . . . ?
C18A C13A C14A C15A 176.7(5) . . . . ?
Ga1A C13A C14A C15A -62.6(4) . . . . ?
C12A C13A C14A C19A -172.7(5) . . . . ?
C18A C13A C14A C19A 3.5(9) . . . . ?
Ga1A C13A C14A C19A 124.3(5) . . . . ?
C12A C13A C14A Ga1A 63.0(4) . . . . ?
C18A C13A C14A Ga1A -120.7(6) . . . . ?
C12A Ga1A C14A C15A 79.6(3) . . . . ?
C11A Ga1A C14A C15A 36.4(3) . . . . ?
C13A Ga1A C14A C15A 117.5(4) . . . . ?
Ru1A Ga1A C14A C15A -120.7(3) . . . . ?
C12A Ga1A C14A C13A -37.9(3) . . . . ?
C11A Ga1A C14A C13A -81.1(3) . . . . ?
C15A Ga1A C14A C13A -117.5(4) . . . . ?
Ru1A Ga1A C14A C13A 121.8(3) . . . . ?
C12A Ga1A C14A C19A -159.4(7) . . . . ?
C11A Ga1A C14A C19A 157.4(7) . . . . ?
C13A Ga1A C14A C19A -121.6(7) . . . . ?
C15A Ga1A C14A C19A 121.0(7) . . . . ?
Ru1A Ga1A C14A C19A 0.3(7) . . . . ?
C12A C11A C15A C14A 0.6(6) . . . . ?
C16A C11A C15A C14A -174.5(5) . . . . ?
Ga1A C11A C15A C14A 63.7(4) . . . . ?
C12A C11A C15A C20A 177.4(5) . . . . ?
C16A C11A C15A C20A 2.4(9) . . . . ?
Ga1A C11A C15A C20A -119.5(5) . . . . ?
C12A C11A C15A Ga1A -63.1(3) . . . . ?
C16A C11A C15A Ga1A 121.8(5) . . . . ?
C13A C14A C15A C11A -0.6(6) . . . . ?
C19A C14A C15A C11A 172.6(5) . . . . ?
Ga1A C14A C15A C11A -62.5(4) . . . . ?
C13A C14A C15A C20A -177.6(5) . . . . ?
C19A C14A C15A C20A -4.4(8) . . . . ?
Ga1A C14A C15A C20A 120.6(5) . . . . ?
C13A C14A C15A Ga1A 61.9(4) . . . . ?
C19A C14A C15A Ga1A -124.9(5) . . . . ?
C12A Ga1A C15A C11A 38.7(3) . . . . ?
C13A Ga1A C15A C11A 81.1(3) . . . . ?
C14A Ga1A C15A C11A 117.9(4) . . . . ?
Ru1A Ga1A C15A C11A -134.4(3) . . . . ?
C12A Ga1A C15A C14A -79.2(3) . . . . ?
C11A Ga1A C15A C14A -117.9(4) . . . . ?
C13A Ga1A C15A C14A -36.8(3) . . . . ?
Ru1A Ga1A C15A C14A 107.7(3) . . . . ?
C12A Ga1A C15A C20A 160.9(6) . . . . ?
C11A Ga1A C15A C20A 122.3(7) . . . . ?
C13A Ga1A C15A C20A -156.7(6) . . . . ?
C14A Ga1A C15A C20A -119.8(7) . . . . ?
Ru1A Ga1A C15A C20A -12.2(7) . . . . ?
C24A Ga2A C21A C22A 79.8(3) . . . . ?
C23A Ga2A C21A C22A 37.4(3) . . . . ?
C25A Ga2A C21A C22A 118.0(4) . . . . ?
Ru1A Ga2A C21A C22A -114.2(3) . . . . ?
C24A Ga2A C21A C25A -38.1(3) . . . . ?
C23A Ga2A C21A C25A -80.6(3) . . . . ?
C22A Ga2A C21A C25A -118.0(4) . . . . ?
Ru1A Ga2A C21A C25A 127.8(3) . . . . ?
C24A Ga2A C21A C26A -157.1(5) . . . . ?
C23A Ga2A C21A C26A 160.5(5) . . . . ?
C25A Ga2A C21A C26A -118.9(6) . . . . ?
C22A Ga2A C21A C26A 123.1(6) . . . . ?
Ru1A Ga2A C21A C26A 8.9(6) . . . . ?
C25A C21A C22A C23A -0.7(5) . . . . ?
C26A C21A C22A C23A 176.8(5) . . . . ?
Ga2A C21A C22A C23A -61.9(3) . . . . ?
C25A C21A C22A C27A -172.9(5) . . . . ?
C26A C21A C22A C27A 4.6(8) . . . . ?
Ga2A C21A C22A C27A 125.9(5) . . . . ?
C25A C21A C22A Ga2A 61.2(3) . . . . ?
C26A C21A C22A Ga2A -121.3(5) . . . . ?
C24A Ga2A C22A C23A 37.6(3) . . . . ?
C25A Ga2A C22A C23A 80.2(3) . . . . ?
C21A Ga2A C22A C23A 116.9(4) . . . . ?
Ru1A Ga2A C22A C23A -127.4(2) . . . . ?
C24A Ga2A C22A C21A -79.3(3) . . . . ?
C23A Ga2A C22A C21A -116.9(4) . . . . ?
C25A Ga2A C22A C21A -36.7(3) . . . . ?
Ru1A Ga2A C22A C21A 115.7(3) . . . . ?
C24A Ga2A C22A C27A 157.0(5) . . . . ?
C23A Ga2A C22A C27A 119.4(5) . . . . ?
C25A Ga2A C22A C27A -160.4(5) . . . . ?
C21A Ga2A C22A C27A -123.7(6) . . . . ?
Ru1A Ga2A C22A C27A -8.0(5) . . . . ?
C21A C22A C23A C24A 0.5(5) . . . . ?
C27A C22A C23A C24A 172.9(4) . . . . ?
Ga2A C22A C23A C24A -63.1(3) . . . . ?
C21A C22A C23A C28A -173.8(4) . . . . ?
C27A C22A C23A C28A -1.4(7) . . . . ?
Ga2A C22A C23A C28A 122.6(5) . . . . ?
C21A C22A C23A Ga2A 63.6(3) . . . . ?
C27A C22A C23A Ga2A -124.0(5) . . . . ?
C24A Ga2A C23A C22A -117.0(4) . . . . ?
C25A Ga2A C23A C22A -78.6(3) . . . . ?
C21A Ga2A C23A C22A -37.0(3) . . . . ?
Ru1A Ga2A C23A C22A 109.1(3) . . . . ?
C25A Ga2A C23A C24A 38.4(3) . . . . ?
C22A Ga2A C23A C24A 117.0(4) . . . . ?
C21A Ga2A C23A C24A 80.0(3) . . . . ?
Ru1A Ga2A C23A C24A -134.0(3) . . . . ?
C24A Ga2A C23A C28A 123.3(6) . . . . ?
C25A Ga2A C23A C28A 161.7(5) . . . . ?
C22A Ga2A C23A C28A -119.7(5) . . . . ?
C21A Ga2A C23A C28A -156.7(5) . . . . ?
Ru1A Ga2A C23A C28A -10.6(6) . . . . ?
C22A C23A C24A C25A -0.2(5) . . . . ?
C28A C23A C24A C25A 173.9(5) . . . . ?
Ga2A C23A C24A C25A -64.7(3) . . . . ?
C22A C23A C24A C29A -178.6(5) . . . . ?
C28A C23A C24A C29A -4.6(8) . . . . ?
Ga2A C23A C24A C29A 116.8(5) . . . . ?
C22A C23A C24A Ga2A 64.5(3) . . . . ?
C28A C23A C24A Ga2A -121.4(5) . . . . ?
C25A Ga2A C24A C23A -115.4(4) . . . . ?
C22A Ga2A C24A C23A -37.0(3) . . . . ?
C21A Ga2A C24A C23A -78.2(3) . . . . ?
Ru1A Ga2A C24A C23A 121.5(3) . . . . ?
C23A Ga2A C24A C25A 115.4(4) . . . . ?
C22A Ga2A C24A C25A 78.4(3) . . . . ?
C21A Ga2A C24A C25A 37.2(3) . . . . ?
Ru1A Ga2A C24A C25A -123.1(3) . . . . ?
C23A Ga2A C24A C29A -122.3(6) . . . . ?
C25A Ga2A C24A C29A 122.3(6) . . . . ?
C22A Ga2A C24A C29A -159.4(6) . . . . ?
C21A Ga2A C24A C29A 159.4(6) . . . . ?
Ru1A Ga2A C24A C29A -0.8(7) . . . . ?
C22A C21A C25A C24A 0.6(6) . . . . ?
C26A C21A C25A C24A -177.0(5) . . . . ?
Ga2A C21A C25A C24A 62.4(3) . . . . ?
C22A C21A C25A C30A 175.0(5) . . . . ?
C26A C21A C25A C30A -2.6(8) . . . . ?
Ga2A C21A C25A C30A -123.3(5) . . . . ?
C22A C21A C25A Ga2A -61.8(3) . . . . ?
C26A C21A C25A Ga2A 120.7(5) . . . . ?
C23A C24A C25A C21A -0.3(5) . . . . ?
C29A C24A C25A C21A 178.2(5) . . . . ?
Ga2A C24A C25A C21A -64.5(3) . . . . ?
C23A C24A C25A C30A -174.5(5) . . . . ?
C29A C24A C25A C30A 4.0(8) . . . . ?
Ga2A C24A C25A C30A 121.3(5) . . . . ?
C23A C24A C25A Ga2A 64.2(3) . . . . ?
C29A C24A C25A Ga2A -117.3(5) . . . . ?
C24A Ga2A C25A C21A 116.3(4) . . . . ?
C23A Ga2A C25A C21A 78.2(3) . . . . ?
C22A Ga2A C25A C21A 36.4(3) . . . . ?
Ru1A Ga2A C25A C21A -109.6(3) . . . . ?
C23A Ga2A C25A C24A -38.2(3) . . . . ?
C22A Ga2A C25A C24A -79.9(3) . . . . ?
C21A Ga2A C25A C24A -116.3(4) . . . . ?
Ru1A Ga2A C25A C24A 134.1(3) . . . . ?
C24A Ga2A C25A C30A -121.9(7) . . . . ?
C23A Ga2A C25A C30A -160.1(6) . . . . ?
C22A Ga2A C25A C30A 158.2(6) . . . . ?
C21A Ga2A C25A C30A 121.8(7) . . . . ?
Ru1A Ga2A C25A C30A 12.2(7) . . . . ?
C34A Ga3A C31A C35A 37.8(3) . . . . ?
C33A Ga3A C31A C35A 80.1(3) . . . . ?
C32A Ga3A C31A C35A 116.3(5) . . . . ?
Ru1A Ga3A C31A C35A -134.8(3) . . . . ?
C34A Ga3A C31A C32A -78.4(3) . . . . ?
C35A Ga3A C31A C32A -116.3(5) . . . . ?
C33A Ga3A C31A C32A -36.1(3) . . . . ?
Ru1A Ga3A C31A C32A 109.0(3) . . . . ?
C34A Ga3A C31A C36A 161.5(5) . . . . ?
C35A Ga3A C31A C36A 123.7(6) . . . . ?
C33A Ga3A C31A C36A -156.2(5) . . . . ?
C32A Ga3A C31A C36A -120.1(6) . . . . ?
Ru1A Ga3A C31A C36A -11.1(6) . . . . ?
C35A C31A C32A C33A -0.8(5) . . . . ?
C36A C31A C32A C33A -176.9(4) . . . . ?
Ga3A C31A C32A C33A 62.1(3) . . . . ?
C35A C31A C32A C37A 174.3(4) . . . . ?
C36A C31A C32A C37A -1.8(7) . . . . ?
Ga3A C31A C32A C37A -122.8(5) . . . . ?
C35A C31A C32A Ga3A -62.9(3) . . . . ?
C36A C31A C32A Ga3A 121.0(5) . . . . ?
C34A Ga3A C32A C33A -37.7(3) . . . . ?
C35A Ga3A C32A C33A -80.2(3) . . . . ?
C31A Ga3A C32A C33A -117.7(4) . . . . ?
Ru1A Ga3A C32A C33A 118.7(3) . . . . ?
C34A Ga3A C32A C31A 80.0(3) . . . . ?
C35A Ga3A C32A C31A 37.5(3) . . . . ?
C33A Ga3A C32A C31A 117.7(4) . . . . ?
Ru1A Ga3A C32A C31A -123.6(3) . . . . ?
C34A Ga3A C32A C37A -161.9(6) . . . . ?
C35A Ga3A C32A C37A 155.6(6) . . . . ?
C33A Ga3A C32A C37A -124.2(6) . . . . ?
C31A Ga3A C32A C37A 118.1(6) . . . . ?
Ru1A Ga3A C32A C37A -5.5(6) . . . . ?
C31A C32A C33A C34A 0.2(5) . . . . ?
C37A C32A C33A C34A -174.6(4) . . . . ?
Ga3A C32A C33A C34A 62.1(3) . . . . ?
C31A C32A C33A C38A 176.0(4) . . . . ?
C37A C32A C33A C38A 1.2(8) . . . . ?
Ga3A C32A C33A C38A -122.1(5) . . . . ?
C31A C32A C33A Ga3A -61.9(3) . . . . ?
C37A C32A C33A Ga3A 123.3(5) . . . . ?
C34A Ga3A C33A C32A 117.1(4) . . . . ?
C35A Ga3A C33A C32A 78.9(3) . . . . ?
C31A Ga3A C33A C32A 37.2(3) . . . . ?
Ru1A Ga3A C33A C32A -110.2(3) . . . . ?
C35A Ga3A C33A C34A -38.2(3) . . . . ?
C31A Ga3A C33A C34A -79.9(3) . . . . ?
C32A Ga3A C33A C34A -117.1(4) . . . . ?
Ru1A Ga3A C33A C34A 132.7(3) . . . . ?
C34A Ga3A C33A C38A -118.3(6) . . . . ?
C35A Ga3A C33A C38A -156.5(5) . . . . ?
C31A Ga3A C33A C38A 161.8(5) . . . . ?
C32A Ga3A C33A C38A 124.7(6) . . . . ?
Ru1A Ga3A C33A C38A 14.4(6) . . . . ?
C32A C33A C34A C35A 0.5(5) . . . . ?
C38A C33A C34A C35A -175.4(4) . . . . ?
Ga3A C33A C34A C35A 64.6(3) . . . . ?
C32A C33A C34A C39A 171.6(4) . . . . ?
C38A C33A C34A C39A -4.4(7) . . . . ?
Ga3A C33A C34A C39A -124.3(5) . . . . ?
C32A C33A C34A Ga3A -64.1(3) . . . . ?
C38A C33A C34A Ga3A 119.9(4) . . . . ?
C33A Ga3A C34A C35A -115.4(4) . . . . ?
C31A Ga3A C34A C35A -37.2(3) . . . . ?
C32A Ga3A C34A C35A -79.1(3) . . . . ?
Ru1A Ga3A C34A C35A 133.9(3) . . . . ?
C35A Ga3A C34A C33A 115.4(4) . . . . ?
C31A Ga3A C34A C33A 78.2(3) . . . . ?
C32A Ga3A C34A C33A 36.3(3) . . . . ?
Ru1A Ga3A C34A C33A -110.7(3) . . . . ?
C35A Ga3A C34A C39A -122.9(6) . . . . ?
C33A Ga3A C34A C39A 121.7(6) . . . . ?
C31A Ga3A C34A C39A -160.1(6) . . . . ?
C32A Ga3A C34A C39A 158.1(6) . . . . ?
Ru1A Ga3A C34A C39A 11.1(7) . . . . ?
C32A C31A C35A C34A 1.1(5) . . . . ?
C36A C31A C35A C34A 177.0(5) . . . . ?
Ga3A C31A C35A C34A -62.9(3) . . . . ?
C32A C31A C35A C40A -175.7(5) . . . . ?
C36A C31A C35A C40A 0.1(8) . . . . ?
Ga3A C31A C35A C40A 120.3(5) . . . . ?
C32A C31A C35A Ga3A 64.0(3) . . . . ?
C36A C31A C35A Ga3A -120.1(5) . . . . ?
C33A C34A C35A C31A -1.0(5) . . . . ?
C39A C34A C35A C31A -171.9(5) . . . . ?
Ga3A C34A C35A C31A 64.1(3) . . . . ?
C33A C34A C35A C40A 175.8(5) . . . . ?
C39A C34A C35A C40A 4.9(8) . . . . ?
Ga3A C34A C35A C40A -119.0(5) . . . . ?
C33A C34A C35A Ga3A -65.1(3) . . . . ?
C39A C34A C35A Ga3A 124.0(5) . . . . ?
C34A Ga3A C35A C31A -116.4(5) . . . . ?
C33A Ga3A C35A C31A -78.3(3) . . . . ?
C32A Ga3A C35A C31A -37.6(3) . . . . ?
Ru1A Ga3A C35A C31A 114.1(4) . . . . ?
C33A Ga3A C35A C34A 38.1(3) . . . . ?
C31A Ga3A C35A C34A 116.4(5) . . . . ?
C32A Ga3A C35A C34A 78.8(3) . . . . ?
Ru1A Ga3A C35A C34A -129.4(3) . . . . ?
C34A Ga3A C35A C40A 120.9(6) . . . . ?
C33A Ga3A C35A C40A 159.0(6) . . . . ?
C31A Ga3A C35A C40A -122.7(7) . . . . ?
C32A Ga3A C35A C40A -160.3(6) . . . . ?
Ru1A Ga3A C35A C40A -8.6(7) . . . . ?
C59A B1A C41A C46A 153.2(4) . . . . ?
C47A B1A C41A C46A -85.4(5) . . . . ?
C53A B1A C41A C46A 34.3(6) . . . . ?
C59A B1A C41A C42A -31.6(6) . . . . ?
C47A B1A C41A C42A 89.7(5) . . . . ?
C53A B1A C41A C42A -150.6(4) . . . . ?
C46A C41A C42A C43A -0.1(7) . . . . ?
B1A C41A C42A C43A -175.6(5) . . . . ?
C41A C42A C43A C44A -0.6(8) . . . . ?
C42A C43A C44A C45A 0.6(8) . . . . ?
C43A C44A C45A C46A 0.1(8) . . . . ?
C44A C45A C46A C41A -0.9(8) . . . . ?
C42A C41A C46A C45A 0.8(7) . . . . ?
B1A C41A C46A C45A 176.3(5) . . . . ?
C59A B1A C47A C48A 142.3(4) . . . . ?
C53A B1A C47A C48A -97.5(5) . . . . ?
C41A B1A C47A C48A 23.0(6) . . . . ?
C59A B1A C47A C52A -40.4(6) . . . . ?
C53A B1A C47A C52A 79.9(5) . . . . ?
C41A B1A C47A C52A -159.6(4) . . . . ?
C52A C47A C48A C49A 0.9(6) . . . . ?
B1A C47A C48A C49A 178.4(4) . . . . ?
C47A C48A C49A C50A -1.1(7) . . . . ?
C48A C49A C50A C51A 0.4(7) . . . . ?
C49A C50A C51A C52A 0.3(7) . . . . ?
C50A C51A C52A C47A -0.4(7) . . . . ?
C48A C47A C52A C51A -0.2(7) . . . . ?
B1A C47A C52A C51A -177.7(4) . . . . ?
C59A B1A C53A C54A 95.6(5) . . . . ?
C47A B1A C53A C54A -26.3(6) . . . . ?
C41A B1A C53A C54A -145.8(4) . . . . ?
C59A B1A C53A C58A -80.6(5) . . . . ?
C47A B1A C53A C58A 157.4(4) . . . . ?
C41A B1A C53A C58A 38.0(6) . . . . ?
C58A C53A C54A C55A 0.7(7) . . . . ?
B1A C53A C54A C55A -175.8(4) . . . . ?
C53A C54A C55A C56A -0.3(7) . . . . ?
C54A C55A C56A C57A -0.3(7) . . . . ?
C55A C56A C57A C58A 0.4(7) . . . . ?
C56A C57A C58A C53A 0.0(7) . . . . ?
C54A C53A C58A C57A -0.5(7) . . . . ?
B1A C53A C58A C57A 176.0(4) . . . . ?
C47A B1A C59A C60A 152.5(4) . . . . ?
C53A B1A C59A C60A 32.0(6) . . . . ?
C41A B1A C59A C60A -88.0(5) . . . . ?
C47A B1A C59A C64A -31.6(6) . . . . ?
C53A B1A C59A C64A -152.1(4) . . . . ?
C41A B1A C59A C64A 87.9(5) . . . . ?
C64A C59A C60A C61A -0.5(7) . . . . ?
B1A C59A C60A C61A 175.7(4) . . . . ?
C59A C60A C61A C62A 0.1(7) . . . . ?
C60A C61A C62A C63A 0.3(7) . . . . ?
C61A C62A C63A C64A -0.3(8) . . . . ?
C62A C63A C64A C59A -0.2(8) . . . . ?
C60A C59A C64A C63A 0.5(7) . . . . ?
B1A C59A C64A C63A -175.7(5) . . . . ?

loop_
_platon_squeeze_void_nr
_platon_squeeze_void_average_x
_platon_squeeze_void_average_y
_platon_squeeze_void_average_z
_platon_squeeze_void_volume
_platon_squeeze_void_count_electrons
1 -0.016 0.000 0.000 915.4 -15.5
2 0.022 0.500 0.500 868.6 -21.4
